data_1572264
loop_
_publ_author_name
'MacKenzie, Ross E.'
'Hajdu, Tom&#xe1;&#x161;'
'Seed, John A.'
'Whitehead, George F. S.'
'Adams, Ralph W.'
'Chilton, Nicholas F.'
'Collison, David'
'McInnes, Eric J. L.'
'Goodwin, Conrad A. P.'

_publ_section_title
;
 &#x3b4;-Bonding modulates the electronic structure of formally divalent
 nd<sup>1</sup> rare earth arene complexes.
;
_journal_issue 37
_journal_name_full 'Chemical science'
_journal_page_first 15160
_journal_page_last 15169
_journal_paper_doi 10.1039/d4sc03005b
_journal_volume 15
_journal_year 2024
_chemical_formula_moiety 'C72 H100 La N2, C4 H10 O'
_chemical_formula_sum 'C76 H110 La N2 O'
_chemical_formula_weight 1206.56
_space_group_crystal_system monoclinic
_space_group_IT_number 14
_space_group_name_Hall '-P 2ybc'
_space_group_name_H-M_alt 'P 1 21/c 1'
_atom_sites_solution_hydrogens mixed
_atom_sites_solution_primary dual
_audit_creation_date 2023-09-06
_audit_creation_method
;
Olex2 1.5
(compiled 2023.08.24 svn.re1ec1418 for OlexSys, GUI svn.r6817)
;
_audit_update_record
;
2023-09-15 deposited with the CCDC.	2024-07-30 downloaded from the CCDC.
;
_cell_angle_alpha 90
_cell_angle_beta 96.7512(15)
_cell_angle_gamma 90
_cell_formula_units_Z 4
_cell_length_a 13.2755(2)
_cell_length_b 24.2918(3)
_cell_length_c 21.4153(3)
_cell_measurement_reflns_used 29676
_cell_measurement_temperature 99.98(11)
_cell_measurement_theta_max 75.3590
_cell_measurement_theta_min 2.7260
_cell_volume 6858.24(17)
_computing_cell_refinement 'CrysAlisPro 1.171.42.94a (Rigaku OD, 2023)'
_computing_data_collection 'CrysAlisPro 1.171.42.94a (Rigaku OD, 2023)'
_computing_data_reduction 'CrysAlisPro 1.171.42.94a (Rigaku OD, 2023)'
_computing_molecular_graphics 'Olex2 1.5 (Dolomanov et al., 2009)'
_computing_publication_material 'Olex2 1.5 (Dolomanov et al., 2009)'
_computing_structure_refinement 'SHELXL 2019/3 (Sheldrick, 2015)'
_computing_structure_solution 'SHELXT  (Sheldrick, 2015)'
_diffrn_ambient_environment N~2~
_diffrn_ambient_temperature 99.98(11)
_diffrn_detector 'Hybrid Pixel Array Detector'
_diffrn_detector_area_resol_mean 10.0000
_diffrn_measured_fraction_theta_full 0.999
_diffrn_measured_fraction_theta_max 0.985
_diffrn_measurement_details
;
List of Runs (angles in degrees, time in seconds):

  # Type    Start    End  Width  t~exp~   \w     \q     \k     \f   Frames
#--------------------------------------------------------------------------
  1  \w    -36.00 -11.00   0.50    0.50    --    5.00 -25.00  42.00   50
  2  \w    -28.00  30.00   0.50    0.50    --  -44.05  25.00-153.00  116
  3  \w    -76.00   7.00   0.50    0.50    --  -46.15 -25.00  42.00  166
  4  \w   -135.00 -78.00   0.50    0.50    --  -46.15 -25.00  42.00  114
  5  \w   -197.00 -92.00   0.50    1.00    -- -107.20 -25.00  42.00  210
  6  \w   -115.00 -90.00   0.50    1.00    -- -107.20  25.00-153.00   50
  7  \w      1.00  26.00   0.50    0.50    --    5.00  57.00 -60.00   50
  8  \w    -75.00  34.00   0.50    0.50    --  -44.05  57.00 -90.00  218
  9  \w    -54.00 -29.00   0.50    0.50    --  -46.15  25.00-153.00   50
 10  \w   -145.00 -34.00   0.50    1.00    -- -107.20  38.00  30.00  222
 11  \w   -125.00 -18.00   0.50    1.00    -- -107.20  57.00-120.00  214
 12  \w   -140.00 -22.00   0.50    1.00    -- -107.20  57.00-180.00  236
 13  \w    -59.00 -33.00   0.50    1.00    -- -107.20  76.00  30.00   52
 14  \w   -121.00 -87.00   0.50    1.00    -- -107.20  71.00 -17.23   68
 15  \w    -84.00 -59.00   0.50    1.00    -- -107.20  71.00 -17.23   50
 16  \w    -68.00 -28.00   0.50    1.00    -- -107.20  57.00-150.00   80
 17  \w   -112.00 -80.00   0.50    1.00    -- -107.20 -38.00  90.00   64
 18  \w   -192.00-140.00   0.50    1.00    -- -107.20 -76.00 -30.00  104
 19  \w   -101.00 -76.00   0.50    1.00    -- -107.20 -76.00 -30.00   50
 20  \w   -172.00-136.00   0.50    1.00    -- -107.20 -38.00  90.00   72
 21  \w   -131.00 -35.00   0.50    1.00    -- -107.20  76.00-120.00  192
 22  \w   -145.00 -71.00   0.50    1.00    -- -107.20  76.00  30.00  148
 23  \w    -76.00 -50.00   0.50    1.00    -- -107.20  57.00 -60.00   52
 24  \w   -194.00-159.00   0.50    1.00    -- -107.20 -76.00-180.00   70
 25  \w   -156.00-131.00   0.50    1.00    -- -107.20 -76.00-180.00   50
 26  \w   -114.00 -78.00   0.50    1.00    -- -107.20  76.00 -30.00   72
 27  \w   -108.00 -83.00   0.50    1.00    -- -107.20  76.00   0.00   50
 28  \w   -134.00 -18.00   0.50    1.00    -- -107.20  57.00  30.00  232
;
_diffrn_measurement_device 'four-circle diffractometer'
_diffrn_measurement_device_type 'XtaLAB AFC11 (RINC): Kappa single'
_diffrn_measurement_method '\w scans'
_diffrn_orient_matrix_type 'CrysAlisPro convention (1999,Acta A55,543-557)'
_diffrn_orient_matrix_UB_11 -0.1055793000
_diffrn_orient_matrix_UB_12 0.0115217000
_diffrn_orient_matrix_UB_13 -0.0353959000
_diffrn_orient_matrix_UB_21 -0.0493914000
_diffrn_orient_matrix_UB_22 -0.0169167000
_diffrn_orient_matrix_UB_23 0.0586494000
_diffrn_orient_matrix_UB_31 0.0064538000
_diffrn_orient_matrix_UB_32 0.0601268000
_diffrn_orient_matrix_UB_33 0.0234342000
_diffrn_radiation_monochromator mirror
_diffrn_radiation_probe x-ray
_diffrn_radiation_type 'Cu K\a'
_diffrn_radiation_wavelength 1.54184
_diffrn_reflns_av_R_equivalents 0.0310
_diffrn_reflns_av_unetI/netI 0.0273
_diffrn_reflns_Laue_measured_fraction_full 0.999
_diffrn_reflns_Laue_measured_fraction_max 0.985
_diffrn_reflns_limit_h_max 16
_diffrn_reflns_limit_h_min -16
_diffrn_reflns_limit_k_max 30
_diffrn_reflns_limit_k_min -28
_diffrn_reflns_limit_l_max 26
_diffrn_reflns_limit_l_min -26
_diffrn_reflns_number 65139
_diffrn_reflns_point_group_measured_fraction_full 0.999
_diffrn_reflns_point_group_measured_fraction_max 0.985
_diffrn_reflns_theta_full 67.684
_diffrn_reflns_theta_max 75.737
_diffrn_reflns_theta_min 3.352
_diffrn_source 'Rotating-anode X-ray tube (dual wavelength)'
_diffrn_source_type 'Rigaku (Cu) X-ray DW Source'
_exptl_absorpt_coefficient_mu 5.124
_exptl_absorpt_correction_T_max 1.00000
_exptl_absorpt_correction_T_min 0.42844
_exptl_absorpt_correction_type multi-scan
_exptl_absorpt_process_details
;
CrysAlisPro 1.171.42.94a (Rigaku Oxford Diffraction, 2023)
Empirical absorption correction using spherical harmonics,
implemented in SCALE3 ABSPACK scaling algorithm.
;
_exptl_crystal_colour 'clear red'
_exptl_crystal_colour_lustre clear
_exptl_crystal_colour_primary red
_exptl_crystal_density_diffrn 1.169
_exptl_crystal_description block
_exptl_crystal_F_000 2580
_exptl_crystal_size_max 0.28
_exptl_crystal_size_mid 0.169
_exptl_crystal_size_min 0.092
_refine_diff_density_max 1.354
_refine_diff_density_min -1.245
_refine_diff_density_rms 0.077
_refine_ls_extinction_method none
_refine_ls_goodness_of_fit_ref 1.128
_refine_ls_hydrogen_treatment mixed
_refine_ls_matrix_type full
_refine_ls_number_parameters 960
_refine_ls_number_reflns 14067
_refine_ls_number_restraints 1152
_refine_ls_restrained_S_all 1.102
_refine_ls_R_factor_all 0.0477
_refine_ls_R_factor_gt 0.0451
_refine_ls_shift/su_max 0.002
_refine_ls_shift/su_mean 0.000
_refine_ls_structure_factor_coef Fsqd
_refine_ls_weighting_details 'w=1/[\s^2^(Fo^2^)+(0.0399P)^2^+15.8785P] where P=(Fo^2^+2Fc^2^)/3'
_refine_ls_weighting_scheme calc
_refine_ls_wR_factor_gt 0.1151
_refine_ls_wR_factor_ref 0.1164
_reflns_Friedel_coverage 0.000
_reflns_number_gt 13155
_reflns_number_total 14067
_reflns_threshold_expression 'I > 2\s(I)'
_cod_data_source_file d4sc03005b2.cif
_cod_data_source_block rcapg30
_cod_depositor_comments 'Adding full bibliography for 1572261--1572275.cif.'
_cod_original_cell_volume 6858.27(18)
_cod_database_code 1572264
_shelx_shelxl_version_number 2019/3
_chemical_oxdiff_formula La(NHC6H3(C6H2(C3H7)3)2)2
_shelx_space_group_comment
;
The symmetry employed for this shelxl refinement is uniquely defined
by the following loop, which should always be used as a source of
symmetry information in preference to the above space-group names.
They are only intended as comments.
;
_shelx_estimated_absorpt_t_max 0.650
_shelx_estimated_absorpt_t_min 0.328
_olex2_refinement_description
;
1. Fixed Uiso
 At 1.2 times of:
  All C(H) groups, All C(H,H) groups, All N(H) groups
 At 1.5 times of:
  All C(H,H,H) groups
2. Shared sites
{C74A, C74}
3. Restrained distances
 La1-H1 \\sim La1-H2
 with sigma of 0.02
 N2-H2 \\sim N1-H1
 with sigma of 0.02
 C1-H1 \\sim C37-H2
 with sigma of 0.02
 C7A-C2 \\sim C7-C2
 with sigma of 0.02
 C70-C63 \\sim C70A-C63
 with sigma of 0.02
 C71A-C70A \\sim C71-C70 \\sim C72A-C70A \\sim C72-C70
 with sigma of 0.02
 O1A-C76A \\sim O1-C76 \\sim O1-C73 \\sim O1A-C73A
 with sigma of 0.02
 O1-C74 \\sim O1A-C74A \\sim O1-C75 \\sim O1A-C75A
 with sigma of 0.02
 C76-C75 \\sim C76A-C75A \\sim C74-C73 \\sim C74A-C73A
 with sigma of 0.02
 C75-C74 \\sim C75A-C74A
 with sigma of 0.02
4. Restrained planarity
 C7, C12, C11, C10, C9, C8
 with sigma of 0.01
 C12A, C11A, C10A, C9A, C8A, C7A
 with sigma of 0.1
5. Uiso/Uaniso restraints and constraints
C70 \\sim C71A \\sim C72A \\sim C71 \\sim C70A \\sim C72: within 2A with sigma
of 0.02 and sigma for terminal atoms of 0.04 within 2A
C7 \\sim C8 \\sim C9 \\sim C10 \\sim C11 \\sim C12 \\sim C13 \\sim C14 \\sim
C15 \\sim C16 \\sim C17 \\sim C18 \\sim C19 \\sim C20 \\sim C21 \\sim C7A \\sim
C8A \\sim C9A \\sim C10A \\sim C11A \\sim C12A \\sim C13A \\sim C14A \\sim C15A
\\sim C16A \\sim C17A \\sim C18A \\sim C19A \\sim C20A \\sim C21A: within 2A
with sigma of 0.01 and sigma for terminal atoms of 0.02 within 2A
C22 \\sim C23 \\sim C24 \\sim C25 \\sim C26 \\sim C27 \\sim C28 \\sim C29 \\sim
C30 \\sim C31 \\sim C32 \\sim C33 \\sim C34 \\sim C35 \\sim C36: within 2A with
sigma of 0.02 and sigma for terminal atoms of 0.04 within 2A
O1 \\sim C73 \\sim C74 \\sim C75 \\sim C76 \\sim O1A \\sim C73A \\sim C74A
\\sim C75A \\sim C76A: within 2A with sigma of 0.04 and sigma for terminal
atoms of 0.08 within 2A
Uanis(C74A) = Uanis(C74)
6. Rigid body (RIGU) restrains
 C70, C71A, C72A, C71, C70A, C72
 with sigma for 1-2 distances of 0.002 and sigma for 1-3 distances of 0.002
 C7, C8, C9, C10, C11, C12, C13, C14, C15, C16, C17, C18, C19, C20, C21, C7A,
 C8A, C9A, C10A, C11A, C12A, C13A, C14A, C15A, C16A, C17A, C18A, C19A, C20A,
 C21A
 with sigma for 1-2 distances of 0.001 and sigma for 1-3 distances of 0.001
 C22, C23, C24, C25, C26, C27, C28, C29, C30, C31, C32, C33, C34, C35, C36
 with sigma for 1-2 distances of 0.002 and sigma for 1-3 distances of 0.002
 O1, C73, C74, C75, C76, O1A, C73A, C74A, C75A, C76A
 with sigma for 1-2 distances of 0.004 and sigma for 1-3 distances of 0.004
7. Others
 Sof(C7A)=Sof(C8A)=Sof(C9A)=Sof(H9A)=Sof(C10A)=Sof(C11A)=Sof(H11A)=Sof(C12A)=
 Sof(C13A)=Sof(H13A)=Sof(C14A)=Sof(H14D)=Sof(H14E)=Sof(H14F)=Sof(C15A)=
 Sof(H15D)=Sof(H15E)=Sof(H15F)=Sof(C16A)=Sof(H16A)=Sof(C17A)=Sof(H17D)=
 Sof(H17E)=Sof(H17F)=Sof(C18A)=Sof(H18D)=Sof(H18E)=Sof(H18F)=Sof(C19A)=
 Sof(H19A)=Sof(C20A)=Sof(H20D)=Sof(H20E)=Sof(H20F)=Sof(C21A)=Sof(H21D)=
 Sof(H21E)=Sof(H21F)=1-FVAR(1)
 Sof(C7)=Sof(C8)=Sof(C9)=Sof(H9)=Sof(C10)=Sof(C11)=Sof(H11)=Sof(C12)=Sof(C13)=
 Sof(H13)=Sof(C14)=Sof(H14A)=Sof(H14B)=Sof(H14C)=Sof(C15)=Sof(H15A)=Sof(H15B)=
 Sof(H15C)=Sof(C16)=Sof(H16)=Sof(C17)=Sof(H17A)=Sof(H17B)=Sof(H17C)=Sof(C18)=
 Sof(H18A)=Sof(H18B)=Sof(H18C)=Sof(C19)=Sof(H19)=Sof(C20)=Sof(H20A)=Sof(H20B)=
 Sof(H20C)=Sof(C21)=Sof(H21A)=Sof(H21B)=Sof(H21C)=FVAR(1)
 Sof(O1A)=Sof(C73A)=Sof(H73D)=Sof(H73E)=Sof(H73F)=Sof(C74A)=Sof(H74C)=
 Sof(H74D)=Sof(C75A)=Sof(H75C)=Sof(H75D)=Sof(C76A)=Sof(H76D)=Sof(H76E)=
 Sof(H76F)=1-FVAR(2)
 Sof(O1)=Sof(C73)=Sof(H73A)=Sof(H73B)=Sof(H73C)=Sof(C74)=Sof(H74A)=Sof(H74B)=
 Sof(C75)=Sof(H75A)=Sof(H75B)=Sof(C76)=Sof(H76A)=Sof(H76B)=Sof(H76C)=FVAR(2)
 Sof(C72A)=Sof(H72D)=Sof(H72E)=Sof(H72F)=Sof(C71A)=Sof(H71D)=Sof(H71E)=
 Sof(H71F)=Sof(C70A)=Sof(H70A)=1-FVAR(3)
 Sof(C70)=Sof(H70)=Sof(C71)=Sof(H71A)=Sof(H71B)=Sof(H71C)=Sof(C72)=Sof(H72A)=
 Sof(H72B)=Sof(H72C)=FVAR(3)
8.a Ternary CH refined with riding coordinates:
 C49(H49), C52(H52), C55(H55), C64(H64), C67(H67), C70(H70), C11(H11),
 C13(H13), C16(H16), C19(H19), C28(H28), C31(H31), C34(H34), C9A(H9A),
 C11A(H11A), C13A(H13A), C16A(H16A), C19A(H19A), C70A(H70A)
8.b Secondary CH2 refined with riding coordinates:
 C74(H74A,H74B), C75(H75A,H75B), C74A(H74C,H74D), C75A(H75C,H75D)
8.c Me refined with riding coordinates:
 C73(H73A,H73B,H73C), C76(H76A,H76B,H76C), C73A(H73D,H73E,H73F), C76A(H76D,
 H76E,H76F)
8.d Aromatic/amide H refined with riding coordinates:
 C3(H3), C4(H4), C5(H5), C39(H39), C40(H40), C41(H41), C45(H45), C47(H47),
 C60(H60), C62(H62), C9(H9), C24(H24), C26(H26)
8.e Idealised Me refined as rotating group:
 C50(H50A,H50B,H50C), C51(H51A,H51B,H51C), C53(H53A,H53B,H53C), C54(H54A,H54B,
 H54C), C56(H56A,H56B,H56C), C57(H57A,H57B,H57C), C65(H65A,H65B,H65C), C66(H66A,
 H66B,H66C), C68(H68A,H68B,H68C), C69(H69A,H69B,H69C), C71(H71A,H71B,H71C),
 C72(H72A,H72B,H72C), C14(H14A,H14B,H14C), C15(H15A,H15B,H15C), C17(H17A,H17B,
 H17C), C18(H18A,H18B,H18C), C20(H20A,H20B,H20C), C21(H21A,H21B,H21C), C29(H29A,
 H29B,H29C), C30(H30A,H30B,H30C), C32(H32A,H32B,H32C), C33(H33A,H33B,H33C),
 C35(H35A,H35B,H35C), C36(H36A,H36B,H36C), C14A(H14D,H14E,H14F), C15A(H15D,H15E,
 H15F), C17A(H17D,H17E,H17F), C18A(H18D,H18E,H18F), C20A(H20D,H20E,H20F),
 C21A(H21D,H21E,H21F), C72A(H72D,H72E,H72F), C71A(H71D,H71E,H71F)
;
_olex2_submission_special_instructions 'No special instructions were received'
_oxdiff_exptl_absorpt_empirical_details
;
Empirical correction (ABSPACK) includes:
- Absorption correction using spherical harmonics
- Frame scaling
;
_oxdiff_exptl_absorpt_empirical_full_max 2.038
_oxdiff_exptl_absorpt_empirical_full_min 0.717

loop_
_space_group_symop_operation_xyz
'x, y, z'
'-x, y+1/2, -z+1/2'
'-x, -y, -z'
'x, -y-1/2, z-1/2'

loop_
_atom_site_label
_atom_site_type_symbol
_atom_site_fract_x
_atom_site_fract_y
_atom_site_fract_z
_atom_site_U_iso_or_equiv
_atom_site_adp_type
_atom_site_occupancy
_atom_site_site_symmetry_order
_atom_site_calc_flag
_atom_site_refinement_flags_posn
_atom_site_refinement_flags_adp
_atom_site_refinement_flags_occupancy
_atom_site_disorder_assembly
_atom_site_disorder_group
La1 La 0.72687(2) 0.58128(2) 0.68513(2) 0.02364(6) Uani 1 1 d D . . . .
N1 N 0.6521(2) 0.54200(11) 0.77134(13) 0.0252(5) Uani 1 1 d D . . . .
H1 H 0.687(2) 0.5241(16) 0.7996(16) 0.030 Uiso 1 1 d D U . . .
N2 N 0.8476(2) 0.65448(11) 0.71614(15) 0.0282(6) Uani 1 1 d D . . . .
H2 H 0.824(2) 0.6862(13) 0.7216(19) 0.034 Uiso 1 1 d D U . . .
C1 C 0.5532(2) 0.54290(12) 0.78527(15) 0.0232(6) Uani 1 1 d D . . . .
C2 C 0.4793(2) 0.57103(12) 0.74366(15) 0.0236(6) Uani 1 1 d D . . . .
C3 C 0.3780(3) 0.57029(13) 0.75274(16) 0.0275(7) Uani 1 1 d . . . . .
H3 H 0.329777 0.588690 0.723712 0.033 Uiso 1 1 calc R U . . .
C4 C 0.3458(3) 0.54290(15) 0.80391(17) 0.0308(7) Uani 1 1 d . . . . .
H4 H 0.275981 0.542262 0.809876 0.037 Uiso 1 1 calc R U . . .
C5 C 0.4175(2) 0.51646(14) 0.84619(16) 0.0291(7) Uani 1 1 d . . . . .
H5 H 0.395839 0.498051 0.881410 0.035 Uiso 1 1 calc R U . . .
C6 C 0.5202(2) 0.51623(13) 0.83834(15) 0.0248(6) Uani 1 1 d . . . . .
C37 C 0.9517(2) 0.65816(13) 0.73062(15) 0.0237(6) Uani 1 1 d D . . . .
C38 C 1.0108(2) 0.61037(12) 0.72311(15) 0.0239(6) Uani 1 1 d . . . . .
C39 C 1.1151(2) 0.61079(13) 0.73696(16) 0.0260(6) Uani 1 1 d . . . . .
H39 H 1.152469 0.578166 0.731346 0.031 Uiso 1 1 calc R U . . .
C40 C 1.1664(2) 0.65824(14) 0.75902(16) 0.0277(7) Uani 1 1 d . . . . .
H40 H 1.238130 0.658425 0.768636 0.033 Uiso 1 1 calc R U . . .
C41 C 1.1095(2) 0.70532(13) 0.76653(16) 0.0267(7) Uani 1 1 d . . . . .
H41 H 1.143643 0.737986 0.781414 0.032 Uiso 1 1 calc R U . . .
C42 C 1.0048(2) 0.70634(13) 0.75311(16) 0.0256(6) Uani 1 1 d . . . . .
C43 C 0.9546(2) 0.55911(12) 0.70239(15) 0.0237(6) Uani 1 1 d . . . . .
C44 C 0.9262(2) 0.54886(13) 0.63776(16) 0.0254(6) Uani 1 1 d . . . . .
C45 C 0.8703(2) 0.50123(13) 0.61921(15) 0.0258(6) Uani 1 1 d . . . . .
H45 H 0.851442 0.494621 0.575683 0.031 Uiso 1 1 calc R U . . .
C46 C 0.8417(2) 0.46317(12) 0.66321(15) 0.0236(6) Uani 1 1 d . . . . .
C47 C 0.8675(2) 0.47549(12) 0.72691(15) 0.0236(6) Uani 1 1 d . . . . .
H47 H 0.844659 0.451588 0.757408 0.028 Uiso 1 1 calc R U . . .
C48 C 0.9257(2) 0.52160(12) 0.74771(15) 0.0237(6) Uani 1 1 d . . . . .
C49 C 0.9583(3) 0.58817(14) 0.58836(17) 0.0336(8) Uani 1 1 d . . . . .
H49 H 0.966114 0.625558 0.607870 0.040 Uiso 1 1 calc R U . . .
C50 C 0.8793(4) 0.5925(2) 0.5304(2) 0.0587(13) Uani 1 1 d . . . . .
H50A H 0.892208 0.625793 0.506611 0.088 Uiso 1 1 calc R U . . .
H50B H 0.811304 0.594548 0.543700 0.088 Uiso 1 1 calc R U . . .
H50C H 0.883967 0.560099 0.503649 0.088 Uiso 1 1 calc R U . . .
C51 C 1.0606(4) 0.5713(2) 0.5698(2) 0.0560(12) Uani 1 1 d . . . . .
H51A H 1.056405 0.533788 0.552961 0.084 Uiso 1 1 calc R U . . .
H51B H 1.111588 0.572725 0.606778 0.084 Uiso 1 1 calc R U . . .
H51C H 1.080034 0.596629 0.537606 0.084 Uiso 1 1 calc R U . . .
C52 C 0.7902(3) 0.40832(13) 0.64419(16) 0.0267(7) Uani 1 1 d . . . . .
H52 H 0.723797 0.407350 0.661915 0.032 Uiso 1 1 calc R U . . .
C53 C 0.7689(3) 0.39980(16) 0.57355(18) 0.0383(8) Uani 1 1 d . . . . .
H53A H 0.727107 0.430192 0.554892 0.058 Uiso 1 1 calc R U . . .
H53B H 0.732716 0.364941 0.565002 0.058 Uiso 1 1 calc R U . . .
H53C H 0.833115 0.398764 0.555223 0.058 Uiso 1 1 calc R U . . .
C54 C 0.8554(3) 0.36083(15) 0.6737(2) 0.0412(9) Uani 1 1 d . . . . .
H54A H 0.921825 0.361517 0.658088 0.062 Uiso 1 1 calc R U . . .
H54B H 0.821664 0.325734 0.662404 0.062 Uiso 1 1 calc R U . . .
H54C H 0.864268 0.364896 0.719575 0.062 Uiso 1 1 calc R U . . .
C55 C 0.9642(2) 0.52735(13) 0.81734(15) 0.0262(6) Uani 1 1 d . . . . .
H55 H 0.998847 0.563831 0.823462 0.031 Uiso 1 1 calc R U . . .
C56 C 0.8802(3) 0.52531(16) 0.86055(16) 0.0321(7) Uani 1 1 d . . . . .
H56A H 0.832937 0.555864 0.850327 0.048 Uiso 1 1 calc R U . . .
H56B H 0.910319 0.528466 0.904434 0.048 Uiso 1 1 calc R U . . .
H56C H 0.843659 0.490312 0.854551 0.048 Uiso 1 1 calc R U . . .
C57 C 1.0439(3) 0.48232(15) 0.83513(18) 0.0338(8) Uani 1 1 d . . . . .
H57A H 1.012422 0.446018 0.827927 0.051 Uiso 1 1 calc R U . . .
H57B H 1.070376 0.486029 0.879601 0.051 Uiso 1 1 calc R U . . .
H57C H 1.099533 0.486216 0.809186 0.051 Uiso 1 1 calc R U . . .
C58 C 0.9472(2) 0.75807(12) 0.76396(16) 0.0241(6) Uani 1 1 d . . . . .
C59 C 0.9174(2) 0.79400(13) 0.71361(16) 0.0271(7) Uani 1 1 d . . . . .
C60 C 0.8618(3) 0.84097(14) 0.72481(17) 0.0308(7) Uani 1 1 d . . . . .
H60 H 0.841397 0.865160 0.690813 0.037 Uiso 1 1 calc R U . . .
C61 C 0.8354(3) 0.85352(13) 0.78385(17) 0.0296(7) Uani 1 1 d . . . . .
C62 C 0.8669(3) 0.81810(14) 0.83336(17) 0.0308(7) Uani 1 1 d . . . . .
H62 H 0.849881 0.826461 0.874158 0.037 Uiso 1 1 calc R U . . .
C63 C 0.9229(3) 0.77061(13) 0.82479(17) 0.0290(7) Uani 1 1 d D . . . .
C64 C 0.9488(3) 0.78298(16) 0.64832(17) 0.0372(8) Uani 1 1 d . . . . .
H64 H 0.948348 0.742234 0.641625 0.045 Uiso 1 1 calc R U . . .
C65 C 0.8769(4) 0.8089(3) 0.5951(2) 0.0677(16) Uani 1 1 d . . . . .
H65A H 0.882354 0.849089 0.597537 0.102 Uiso 1 1 calc R U . . .
H65B H 0.807000 0.797830 0.599231 0.102 Uiso 1 1 calc R U . . .
H65C H 0.895348 0.796331 0.554450 0.102 Uiso 1 1 calc R U . . .
C66 C 1.0561(3) 0.80358(18) 0.64390(19) 0.0441(9) Uani 1 1 d . . . . .
H66A H 1.074449 0.796219 0.601696 0.066 Uiso 1 1 calc R U . . .
H66B H 1.103561 0.784504 0.675137 0.066 Uiso 1 1 calc R U . . .
H66C H 1.059242 0.843280 0.652036 0.066 Uiso 1 1 calc R U . . .
C67 C 0.7730(3) 0.90477(15) 0.7930(2) 0.0376(8) Uani 1 1 d . . . . .
H67 H 0.752461 0.921063 0.750572 0.045 Uiso 1 1 calc R U . . .
C68 C 0.6768(3) 0.89109(18) 0.8216(3) 0.0581(13) Uani 1 1 d . . . . .
H68A H 0.694201 0.879419 0.865334 0.087 Uiso 1 1 calc R U . . .
H68B H 0.640699 0.861274 0.797592 0.087 Uiso 1 1 calc R U . . .
H68C H 0.633236 0.923750 0.820307 0.087 Uiso 1 1 calc R U . . .
C69 C 0.8358(3) 0.94812(15) 0.8324(2) 0.0436(9) Uani 1 1 d . . . . .
H69A H 0.795566 0.981733 0.834536 0.065 Uiso 1 1 calc R U . . .
H69B H 0.897228 0.956465 0.812858 0.065 Uiso 1 1 calc R U . . .
H69C H 0.854918 0.933885 0.874966 0.065 Uiso 1 1 calc R U . . .
C70 C 0.9624(6) 0.7350(3) 0.8819(3) 0.0319(17) Uani 0.715(15) 1 d D U P A 1
H70 H 1.023905 0.715137 0.870826 0.038 Uiso 0.715(15) 1 calc R U P A 1
C71 C 0.8839(6) 0.6914(3) 0.8929(3) 0.048(2) Uani 0.715(15) 1 d D U P A 1
H71A H 0.911104 0.667457 0.927723 0.072 Uiso 0.715(15) 1 calc R U P A 1
H71B H 0.868196 0.669340 0.854725 0.072 Uiso 0.715(15) 1 calc R U P A 1
H71C H 0.822047 0.709390 0.903451 0.072 Uiso 0.715(15) 1 calc R U P A 1
C72 C 0.9943(7) 0.7667(3) 0.9433(4) 0.0478(18) Uani 0.715(15) 1 d D U P A 1
H72A H 0.934318 0.783522 0.958091 0.072 Uiso 0.715(15) 1 calc R U P A 1
H72B H 1.042971 0.795482 0.935575 0.072 Uiso 0.715(15) 1 calc R U P A 1
H72C H 1.025745 0.741195 0.975306 0.072 Uiso 0.715(15) 1 calc R U P A 1
C7 C 0.5216(12) 0.5996(9) 0.6910(8) 0.0254(15) Uani 0.472(6) 1 d D U P B 1
C8 C 0.5645(10) 0.6528(6) 0.7059(5) 0.0248(13) Uani 0.472(6) 1 d . U P B 1
C9 C 0.6060(8) 0.6798(4) 0.6556(4) 0.0259(14) Uani 0.472(6) 1 d . U P B 1
H9 H 0.634549 0.715413 0.663190 0.031 Uiso 0.472(6) 1 calc R U P B 1
C10 C 0.6070(8) 0.6570(4) 0.5963(5) 0.0287(14) Uani 0.472(6) 1 d . U P B 1
C11 C 0.5648(9) 0.6038(4) 0.5851(6) 0.0326(16) Uani 0.472(6) 1 d . U P B 1
H11 H 0.565929 0.586066 0.543033 0.039 Uiso 0.472(6) 1 calc R U P B 1
C12 C 0.5210(12) 0.5750(6) 0.6338(10) 0.0292(14) Uani 0.472(6) 1 d . U P B 1
C13 C 0.5520(12) 0.6845(6) 0.7656(5) 0.0291(15) Uani 0.472(6) 1 d . U P B 1
H13 H 0.539893 0.657097 0.798682 0.035 Uiso 0.472(6) 1 calc R U P B 1
C14 C 0.6426(10) 0.7203(5) 0.7919(5) 0.037(2) Uani 0.472(6) 1 d . U P B 1
H14A H 0.702830 0.697007 0.801134 0.056 Uiso 0.472(6) 1 calc R U P B 1
H14B H 0.627344 0.738374 0.830605 0.056 Uiso 0.472(6) 1 calc R U P B 1
H14C H 0.655459 0.748224 0.760821 0.056 Uiso 0.472(6) 1 calc R U P B 1
C15 C 0.4577(11) 0.7209(7) 0.7543(6) 0.037(3) Uani 0.472(6) 1 d . U P B 1
H15A H 0.464998 0.746454 0.719688 0.056 Uiso 0.472(6) 1 calc R U P B 1
H15B H 0.449767 0.741808 0.792528 0.056 Uiso 0.472(6) 1 calc R U P B 1
H15C H 0.397730 0.697741 0.743354 0.056 Uiso 0.472(6) 1 calc R U P B 1
C16 C 0.6472(6) 0.6901(4) 0.5433(4) 0.0322(14) Uani 0.472(6) 1 d . U P B 1
H16 H 0.722012 0.694898 0.554027 0.039 Uiso 0.472(6) 1 calc R U P B 1
C17 C 0.5983(7) 0.7474(3) 0.5381(4) 0.0383(18) Uani 0.472(6) 1 d . U P B 1
H17A H 0.623062 0.767569 0.503318 0.057 Uiso 0.472(6) 1 calc R U P B 1
H17B H 0.616115 0.767545 0.577417 0.057 Uiso 0.472(6) 1 calc R U P B 1
H17C H 0.524399 0.743527 0.530062 0.057 Uiso 0.472(6) 1 calc R U P B 1
C18 C 0.6280(8) 0.6625(4) 0.4788(4) 0.0431(19) Uani 0.472(6) 1 d . U P B 1
H18A H 0.554926 0.657287 0.467572 0.065 Uiso 0.472(6) 1 calc R U P B 1
H18B H 0.662035 0.626602 0.480388 0.065 Uiso 0.472(6) 1 calc R U P B 1
H18C H 0.654812 0.685762 0.447285 0.065 Uiso 0.472(6) 1 calc R U P B 1
C19 C 0.4679(18) 0.5193(7) 0.6206(12) 0.0306(17) Uani 0.472(6) 1 d . U P B 1
H19 H 0.438803 0.509941 0.660284 0.037 Uiso 0.472(6) 1 calc R U P B 1
C20 C 0.5444(17) 0.4744(7) 0.6130(11) 0.046(4) Uani 0.472(6) 1 d . U P B 1
H20A H 0.569110 0.477950 0.571788 0.069 Uiso 0.472(6) 1 calc R U P B 1
H20B H 0.512215 0.438339 0.616001 0.069 Uiso 0.472(6) 1 calc R U P B 1
H20C H 0.601548 0.477770 0.646162 0.069 Uiso 0.472(6) 1 calc R U P B 1
C21 C 0.3807(15) 0.5198(10) 0.5716(9) 0.043(4) Uani 0.472(6) 1 d . U P B 1
H21A H 0.326224 0.542187 0.585665 0.065 Uiso 0.472(6) 1 calc R U P B 1
H21B H 0.356423 0.482079 0.563577 0.065 Uiso 0.472(6) 1 calc R U P B 1
H21C H 0.401269 0.535481 0.532892 0.065 Uiso 0.472(6) 1 calc R U P B 1
C22 C 0.5959(2) 0.48645(13) 0.88357(15) 0.0256(6) Uani 1 1 d . U . . .
C23 C 0.6476(3) 0.51418(14) 0.93582(16) 0.0288(6) Uani 1 1 d . U . . .
C24 C 0.7191(3) 0.48480(15) 0.97601(17) 0.0349(7) Uani 1 1 d . U . . .
H24 H 0.753333 0.502788 1.011786 0.042 Uiso 1 1 calc R U . . .
C25 C 0.7414(3) 0.42971(16) 0.96494(18) 0.0385(8) Uani 1 1 d . U . . .
C26 C 0.6899(3) 0.40363(15) 0.91410(18) 0.0361(8) Uani 1 1 d . U . . .
H26 H 0.703904 0.365981 0.906773 0.043 Uiso 1 1 calc R U . . .
C27 C 0.6174(3) 0.43099(14) 0.87279(17) 0.0305(7) Uani 1 1 d . U . . .
C28 C 0.6262(3) 0.57465(14) 0.94744(17) 0.0331(7) Uani 1 1 d . U . . .
H28 H 0.609926 0.592806 0.905561 0.040 Uiso 1 1 calc R U . . .
C29 C 0.7181(3) 0.60461(18) 0.9824(2) 0.0511(11) Uani 1 1 d . U . . .
H29A H 0.727338 0.592868 1.026487 0.077 Uiso 1 1 calc R U . . .
H29B H 0.706535 0.644443 0.980275 0.077 Uiso 1 1 calc R U . . .
H29C H 0.779102 0.595616 0.962738 0.077 Uiso 1 1 calc R U . . .
C30 C 0.5365(4) 0.58223(18) 0.9833(2) 0.0486(10) Uani 1 1 d . U . . .
H30A H 0.477247 0.563831 0.960973 0.073 Uiso 1 1 calc R U . . .
H30B H 0.522305 0.621604 0.987068 0.073 Uiso 1 1 calc R U . . .
H30C H 0.551603 0.566205 1.025399 0.073 Uiso 1 1 calc R U . . .
C31 C 0.8258(4) 0.39873(18) 1.0065(2) 0.0468(9) Uani 1 1 d . U . . .
H31 H 0.822283 0.359196 0.993365 0.056 Uiso 1 1 calc R U . . .
C32 C 0.9292(4) 0.4196(2) 0.9972(2) 0.0562(11) Uani 1 1 d . U . . .
H32A H 0.940106 0.415270 0.953009 0.084 Uiso 1 1 calc R U . . .
H32B H 0.980611 0.398589 1.023818 0.084 Uiso 1 1 calc R U . . .
H32C H 0.934430 0.458634 1.008743 0.084 Uiso 1 1 calc R U . . .
C33 C 0.8088(4) 0.4010(2) 1.0745(2) 0.0518(10) Uani 1 1 d . U . . .
H33A H 0.807538 0.439522 1.088096 0.078 Uiso 1 1 calc R U . . .
H33B H 0.863872 0.381563 1.099902 0.078 Uiso 1 1 calc R U . . .
H33C H 0.743910 0.383504 1.079951 0.078 Uiso 1 1 calc R U . . .
C34 C 0.5614(3) 0.39893(15) 0.81815(18) 0.0381(8) Uani 1 1 d . U . . .
H34 H 0.523747 0.426198 0.789186 0.046 Uiso 1 1 calc R U . . .
C35 C 0.6327(4) 0.36727(18) 0.7803(2) 0.0477(10) Uani 1 1 d . U . . .
H35A H 0.684119 0.392417 0.767300 0.072 Uiso 1 1 calc R U . . .
H35B H 0.593868 0.351235 0.742964 0.072 Uiso 1 1 calc R U . . .
H35C H 0.666115 0.337825 0.806322 0.072 Uiso 1 1 calc R U . . .
C36 C 0.4832(3) 0.36070(18) 0.8418(2) 0.0479(10) Uani 1 1 d . U . . .
H36A H 0.517623 0.334255 0.871617 0.072 Uiso 1 1 calc R U . . .
H36B H 0.446932 0.340840 0.806176 0.072 Uiso 1 1 calc R U . . .
H36C H 0.434881 0.382397 0.862806 0.072 Uiso 1 1 calc R U . . .
C7A C 0.5151(11) 0.5986(8) 0.6871(7) 0.0252(14) Uani 0.528(6) 1 d D U P B 2
C8A C 0.5694(10) 0.6517(5) 0.6924(5) 0.0260(13) Uani 0.528(6) 1 d . U P B 2
C9A C 0.6031(8) 0.6739(4) 0.6362(4) 0.0295(14) Uani 0.528(6) 1 d . U P B 2
H9A H 0.634129 0.711489 0.637817 0.035 Uiso 0.528(6) 1 calc R U P B 2
C10A C 0.6084(7) 0.6420(4) 0.5832(4) 0.0307(13) Uani 0.528(6) 1 d . U P B 2
C11A C 0.5731(7) 0.5877(3) 0.5822(5) 0.0256(13) Uani 0.528(6) 1 d . U P B 2
H11A H 0.577797 0.564296 0.544167 0.031 Uiso 0.528(6) 1 calc R U P B 2
C12A C 0.5170(10) 0.5679(5) 0.6316(9) 0.0286(13) Uani 0.528(6) 1 d . U P B 2
C13A C 0.5511(10) 0.6874(5) 0.7476(4) 0.0289(14) Uani 0.528(6) 1 d . U P B 2
H13A H 0.543915 0.662522 0.784007 0.035 Uiso 0.528(6) 1 calc R U P B 2
C14A C 0.6377(9) 0.7275(4) 0.7679(5) 0.035(2) Uani 0.528(6) 1 d . U P B 2
H14D H 0.699975 0.706762 0.780741 0.053 Uiso 0.528(6) 1 calc R U P B 2
H14E H 0.620347 0.749776 0.803236 0.053 Uiso 0.528(6) 1 calc R U P B 2
H14F H 0.648208 0.751690 0.732566 0.053 Uiso 0.528(6) 1 calc R U P B 2
C15A C 0.4499(9) 0.7188(6) 0.7324(5) 0.032(2) Uani 0.528(6) 1 d . U P B 2
H15D H 0.453355 0.742218 0.695510 0.049 Uiso 0.528(6) 1 calc R U P B 2
H15E H 0.437752 0.741697 0.768479 0.049 Uiso 0.528(6) 1 calc R U P B 2
H15F H 0.394278 0.692312 0.723718 0.049 Uiso 0.528(6) 1 calc R U P B 2
C16A C 0.6374(6) 0.6658(4) 0.5217(4) 0.0397(14) Uani 0.528(6) 1 d . U P B 2
H16A H 0.676313 0.636601 0.502007 0.048 Uiso 0.528(6) 1 calc R U P B 2
C17A C 0.7052(7) 0.7158(4) 0.5298(4) 0.054(2) Uani 0.528(6) 1 d . U P B 2
H17D H 0.726640 0.726085 0.489158 0.081 Uiso 0.528(6) 1 calc R U P B 2
H17E H 0.765092 0.707314 0.559567 0.081 Uiso 0.528(6) 1 calc R U P B 2
H17F H 0.668010 0.746460 0.546102 0.081 Uiso 0.528(6) 1 calc R U P B 2
C18A C 0.5429(7) 0.6776(5) 0.4759(4) 0.060(2) Uani 0.528(6) 1 d . U P B 2
H18D H 0.502980 0.706686 0.493089 0.091 Uiso 0.528(6) 1 calc R U P B 2
H18E H 0.501875 0.644121 0.469611 0.091 Uiso 0.528(6) 1 calc R U P B 2
H18F H 0.563133 0.689703 0.435489 0.091 Uiso 0.528(6) 1 calc R U P B 2
C19A C 0.4664(16) 0.5120(6) 0.6242(10) 0.0303(15) Uani 0.528(6) 1 d . U P B 2
H19A H 0.425992 0.506514 0.660315 0.036 Uiso 0.528(6) 1 calc R U P B 2
C20A C 0.5440(14) 0.4658(6) 0.6257(9) 0.039(3) Uani 0.528(6) 1 d . U P B 2
H20D H 0.596229 0.475650 0.598933 0.059 Uiso 0.528(6) 1 calc R U P B 2
H20E H 0.510189 0.431809 0.610152 0.059 Uiso 0.528(6) 1 calc R U P B 2
H20F H 0.575464 0.460337 0.668969 0.059 Uiso 0.528(6) 1 calc R U P B 2
C21A C 0.3906(12) 0.5110(8) 0.5615(8) 0.036(2) Uani 0.528(6) 1 d . U P B 2
H21D H 0.343168 0.541856 0.561508 0.054 Uiso 0.528(6) 1 calc R U P B 2
H21E H 0.352769 0.476248 0.558905 0.054 Uiso 0.528(6) 1 calc R U P B 2
H21F H 0.429021 0.514142 0.525305 0.054 Uiso 0.528(6) 1 calc R U P B 2
O1 O 0.3253(11) 0.7261(5) 0.4953(4) 0.044(3) Uani 0.34(2) 1 d D U P C 1
C73 C 0.243(3) 0.6825(10) 0.5779(10) 0.089(8) Uani 0.34(2) 1 d D U P C 1
H73A H 0.225237 0.690139 0.620115 0.134 Uiso 0.34(2) 1 calc R U P C 1
H73B H 0.181680 0.674697 0.549424 0.134 Uiso 0.34(2) 1 calc R U P C 1
H73C H 0.288722 0.650617 0.579496 0.134 Uiso 0.34(2) 1 calc R U P C 1
C74 C 0.2945(5) 0.7304(2) 0.5550(3) 0.0763(16) Uani 0.34(2) 1 d D U P C 1
H74A H 0.248353 0.762390 0.555259 0.092 Uiso 0.34(2) 1 calc R U P C 1
H74B H 0.355035 0.738391 0.585230 0.092 Uiso 0.34(2) 1 calc R U P C 1
C75 C 0.3055(19) 0.7705(8) 0.4536(7) 0.073(5) Uani 0.34(2) 1 d D U P C 1
H75A H 0.321960 0.805422 0.476368 0.087 Uiso 0.34(2) 1 calc R U P C 1
H75B H 0.232438 0.771050 0.437682 0.087 Uiso 0.34(2) 1 calc R U P C 1
C76 C 0.3662(13) 0.7666(10) 0.3994(7) 0.065(6) Uani 0.34(2) 1 d D U P C 1
H76A H 0.350635 0.798126 0.371310 0.098 Uiso 0.34(2) 1 calc R U P C 1
H76B H 0.438636 0.766751 0.414910 0.098 Uiso 0.34(2) 1 calc R U P C 1
H76C H 0.349172 0.732402 0.376250 0.098 Uiso 0.34(2) 1 calc R U P C 1
O1A O 0.3228(12) 0.7274(5) 0.4938(4) 0.106(4) Uani 0.66(2) 1 d D U P C 2
C73A C 0.3014(10) 0.6767(4) 0.5876(5) 0.064(3) Uani 0.66(2) 1 d D U P C 2
H73D H 0.281000 0.680948 0.629806 0.096 Uiso 0.66(2) 1 calc R U P C 2
H73E H 0.256404 0.650203 0.563681 0.096 Uiso 0.66(2) 1 calc R U P C 2
H73F H 0.371442 0.663250 0.590775 0.096 Uiso 0.66(2) 1 calc R U P C 2
C74A C 0.2945(5) 0.7304(2) 0.5550(3) 0.0763(16) Uani 0.66(2) 1 d D U P C 2
H74C H 0.223918 0.744100 0.552790 0.092 Uiso 0.66(2) 1 calc R U P C 2
H74D H 0.338930 0.757145 0.579877 0.092 Uiso 0.66(2) 1 calc R U P C 2
C75A C 0.3430(14) 0.7793(5) 0.4675(7) 0.096(5) Uani 0.66(2) 1 d D U P C 2
H75C H 0.401957 0.796785 0.492434 0.116 Uiso 0.66(2) 1 calc R U P C 2
H75D H 0.283573 0.803864 0.468202 0.116 Uiso 0.66(2) 1 calc R U P C 2
C76A C 0.365(2) 0.7706(11) 0.4006(7) 0.169(10) Uani 0.66(2) 1 d D U P C 2
H76D H 0.379132 0.806213 0.381850 0.253 Uiso 0.66(2) 1 calc R U P C 2
H76E H 0.424153 0.746519 0.400339 0.253 Uiso 0.66(2) 1 calc R U P C 2
H76F H 0.306137 0.753576 0.376182 0.253 Uiso 0.66(2) 1 calc R U P C 2
C72A C 1.0249(15) 0.7506(8) 0.9225(10) 0.045(4) Uani 0.285(15) 1 d D U P A 2
H72D H 1.005943 0.787535 0.935277 0.067 Uiso 0.285(15) 1 calc R U P A 2
H72E H 1.087208 0.752750 0.902152 0.067 Uiso 0.285(15) 1 calc R U P A 2
H72F H 1.036336 0.726798 0.959575 0.067 Uiso 0.285(15) 1 calc R U P A 2
C71A C 0.8464(12) 0.7172(10) 0.9106(9) 0.048(5) Uani 0.285(15) 1 d D U P A 2
H71D H 0.863245 0.690905 0.945014 0.072 Uiso 0.285(15) 1 calc R U P A 2
H71E H 0.791265 0.702268 0.880992 0.072 Uiso 0.285(15) 1 calc R U P A 2
H71F H 0.824976 0.752100 0.927704 0.072 Uiso 0.285(15) 1 calc R U P A 2
C70A C 0.9399(14) 0.7268(9) 0.8765(8) 0.034(4) Uani 0.285(15) 1 d D U P A 2
H70A H 0.962143 0.691429 0.858532 0.041 Uiso 0.285(15) 1 calc R U P A 2

loop_
_atom_site_aniso_label
_atom_site_aniso_U_11
_atom_site_aniso_U_22
_atom_site_aniso_U_33
_atom_site_aniso_U_23
_atom_site_aniso_U_13
_atom_site_aniso_U_12
La1 0.02341(10) 0.01798(9) 0.03061(10) 0.00156(7) 0.00764(7) -0.00205(6)
N1 0.0201(13) 0.0231(13) 0.0331(14) 0.0040(11) 0.0066(11) 0.0029(10)
N2 0.0225(13) 0.0163(12) 0.0467(17) -0.0038(11) 0.0087(12) 0.0036(10)
C1 0.0221(15) 0.0168(14) 0.0318(16) -0.0019(12) 0.0073(12) -0.0001(11)
C2 0.0245(15) 0.0168(14) 0.0309(16) -0.0008(12) 0.0084(12) 0.0006(11)
C3 0.0243(16) 0.0225(15) 0.0360(17) 0.0007(13) 0.0051(13) 0.0024(12)
C4 0.0216(16) 0.0328(18) 0.0400(19) 0.0004(14) 0.0113(14) 0.0021(13)
C5 0.0246(16) 0.0297(17) 0.0350(18) 0.0018(13) 0.0120(13) -0.0023(13)
C6 0.0246(16) 0.0198(14) 0.0309(16) -0.0004(12) 0.0069(12) 0.0003(12)
C37 0.0221(15) 0.0185(14) 0.0324(16) 0.0006(12) 0.0116(12) 0.0005(12)
C38 0.0258(15) 0.0181(14) 0.0296(16) 0.0001(12) 0.0112(12) -0.0003(12)
C39 0.0245(16) 0.0201(15) 0.0355(17) 0.0000(12) 0.0119(13) 0.0035(12)
C40 0.0181(15) 0.0276(16) 0.0387(18) 0.0003(13) 0.0084(13) -0.0005(12)
C41 0.0249(16) 0.0200(15) 0.0366(17) -0.0010(13) 0.0098(13) -0.0040(12)
C42 0.0269(16) 0.0178(14) 0.0339(16) 0.0005(12) 0.0116(13) -0.0003(12)
C43 0.0223(15) 0.0171(14) 0.0331(16) -0.0002(12) 0.0096(12) 0.0032(11)
C44 0.0278(16) 0.0182(14) 0.0330(16) 0.0003(12) 0.0153(13) 0.0044(12)
C45 0.0309(17) 0.0203(15) 0.0278(16) -0.0023(12) 0.0097(13) 0.0020(12)
C46 0.0247(15) 0.0148(14) 0.0333(16) -0.0004(12) 0.0116(12) 0.0025(11)
C47 0.0215(15) 0.0171(14) 0.0337(17) 0.0019(12) 0.0100(12) 0.0023(11)
C48 0.0218(15) 0.0191(14) 0.0317(16) -0.0011(12) 0.0094(12) 0.0013(11)
C49 0.046(2) 0.0227(16) 0.0348(18) 0.0014(13) 0.0150(16) -0.0030(14)
C50 0.074(3) 0.051(3) 0.050(3) 0.022(2) 0.004(2) -0.007(2)
C51 0.056(3) 0.060(3) 0.059(3) 0.013(2) 0.036(2) 0.001(2)
C52 0.0281(16) 0.0187(15) 0.0344(17) -0.0016(12) 0.0080(13) -0.0024(12)
C53 0.046(2) 0.0318(19) 0.038(2) -0.0049(15) 0.0083(16) -0.0056(16)
C54 0.044(2) 0.0210(17) 0.057(2) -0.0044(16) 0.0005(18) 0.0030(15)
C55 0.0253(16) 0.0225(15) 0.0316(17) -0.0002(12) 0.0069(13) -0.0019(12)
C56 0.0271(17) 0.0389(19) 0.0309(17) -0.0028(14) 0.0062(13) -0.0027(14)
C57 0.0280(17) 0.0342(19) 0.0390(19) 0.0023(15) 0.0034(14) 0.0032(14)
C58 0.0215(15) 0.0159(14) 0.0362(17) -0.0023(12) 0.0093(12) -0.0042(11)
C59 0.0261(16) 0.0204(15) 0.0356(17) -0.0029(13) 0.0065(13) -0.0035(12)
C60 0.0316(18) 0.0227(16) 0.0382(19) -0.0004(13) 0.0051(14) 0.0037(13)
C61 0.0263(16) 0.0188(15) 0.045(2) -0.0030(13) 0.0091(14) -0.0011(12)
C62 0.0336(18) 0.0235(16) 0.0381(18) -0.0031(14) 0.0165(14) -0.0025(13)
C63 0.0301(17) 0.0197(15) 0.0396(18) 0.0022(13) 0.0146(14) -0.0012(13)
C64 0.047(2) 0.0323(18) 0.0331(18) -0.0034(15) 0.0074(16) 0.0068(16)
C65 0.071(3) 0.098(4) 0.033(2) -0.008(2) 0.000(2) 0.030(3)
C66 0.050(2) 0.046(2) 0.040(2) 0.0056(17) 0.0219(18) 0.0025(19)
C67 0.039(2) 0.0244(17) 0.051(2) -0.0053(15) 0.0106(17) 0.0079(15)
C68 0.038(2) 0.035(2) 0.105(4) -0.019(2) 0.024(2) 0.0067(18)
C69 0.052(2) 0.0206(17) 0.060(3) -0.0067(16) 0.017(2) 0.0009(16)
C70 0.039(3) 0.023(3) 0.037(3) 0.006(2) 0.018(3) 0.003(2)
C71 0.062(4) 0.029(3) 0.053(4) 0.012(3) 0.009(3) -0.012(3)
C72 0.062(5) 0.040(4) 0.041(4) 0.005(3) 0.006(3) -0.006(3)
C7 0.019(3) 0.023(2) 0.034(2) 0.007(2) 0.002(2) 0.003(2)
C8 0.022(3) 0.020(2) 0.034(3) 0.008(2) 0.009(2) 0.0048(18)
C9 0.025(3) 0.021(3) 0.032(3) 0.009(2) 0.007(3) 0.006(2)
C10 0.027(3) 0.027(3) 0.034(2) 0.007(2) 0.010(2) 0.004(2)
C11 0.033(3) 0.030(3) 0.037(2) 0.005(2) 0.008(2) 0.001(3)
C12 0.023(3) 0.030(3) 0.034(2) 0.0059(19) 0.002(2) 0.000(2)
C13 0.031(3) 0.021(3) 0.038(3) 0.004(3) 0.014(3) 0.002(2)
C14 0.037(3) 0.033(4) 0.044(5) -0.004(4) 0.014(4) -0.004(3)
C15 0.037(3) 0.030(4) 0.048(7) -0.003(5) 0.013(4) 0.009(3)
C16 0.037(3) 0.030(3) 0.031(3) 0.006(2) 0.008(2) -0.002(2)
C17 0.045(4) 0.033(3) 0.039(4) 0.011(2) 0.011(3) 0.003(3)
C18 0.060(5) 0.038(4) 0.031(3) 0.004(3) 0.008(3) -0.008(4)
C19 0.027(3) 0.032(3) 0.034(4) 0.001(3) 0.008(3) -0.002(2)
C20 0.039(4) 0.034(4) 0.068(9) 0.007(5) 0.019(5) 0.004(4)
C21 0.041(5) 0.042(7) 0.045(6) -0.012(5) -0.003(5) -0.001(4)
C22 0.0279(16) 0.0219(14) 0.0283(15) 0.0035(11) 0.0090(12) -0.0035(12)
C23 0.0332(17) 0.0243(14) 0.0301(15) 0.0025(11) 0.0090(12) -0.0068(12)
C24 0.0410(19) 0.0317(16) 0.0308(17) 0.0040(13) -0.0010(14) -0.0108(14)
C25 0.0429(19) 0.0341(17) 0.0371(18) 0.0075(14) -0.0006(15) -0.0017(15)
C26 0.0421(19) 0.0242(16) 0.0413(18) 0.0038(13) 0.0021(14) 0.0009(14)
C27 0.0342(17) 0.0241(15) 0.0336(16) 0.0013(12) 0.0051(13) -0.0013(12)
C28 0.045(2) 0.0241(15) 0.0316(17) 0.0014(13) 0.0093(14) -0.0053(13)
C29 0.051(2) 0.037(2) 0.067(3) -0.014(2) 0.016(2) -0.0114(18)
C30 0.050(2) 0.041(2) 0.059(3) -0.0036(19) 0.023(2) -0.0004(18)
C31 0.058(2) 0.040(2) 0.0406(19) 0.0045(17) -0.0054(17) 0.0028(17)
C32 0.044(2) 0.068(3) 0.053(3) -0.001(2) -0.0065(19) 0.013(2)
C33 0.058(3) 0.050(3) 0.046(2) 0.0024(19) -0.0008(19) 0.002(2)
C34 0.051(2) 0.0253(17) 0.0369(18) -0.0034(14) 0.0000(15) 0.0015(15)
C35 0.061(3) 0.041(2) 0.044(2) -0.0097(17) 0.0195(19) -0.0133(19)
C36 0.042(2) 0.045(2) 0.057(3) -0.0181(19) 0.0106(18) -0.0067(17)
C7A 0.018(3) 0.024(2) 0.035(2) 0.0077(19) 0.006(2) 0.000(2)
C8A 0.020(2) 0.022(2) 0.038(3) 0.007(2) 0.013(2) 0.0016(17)
C9A 0.027(3) 0.026(3) 0.038(3) 0.010(2) 0.012(3) 0.000(2)
C10A 0.028(2) 0.030(3) 0.036(2) 0.009(2) 0.011(2) 0.002(2)
C11A 0.018(2) 0.027(3) 0.033(2) 0.011(2) 0.0054(19) 0.007(2)
C12A 0.021(2) 0.032(2) 0.033(2) 0.0062(18) 0.0054(19) -0.003(2)
C13A 0.029(2) 0.020(2) 0.040(3) 0.006(3) 0.015(3) 0.0009(18)
C14A 0.032(3) 0.026(3) 0.050(5) -0.001(4) 0.012(4) 0.000(3)
C15A 0.031(3) 0.025(3) 0.043(6) -0.001(4) 0.012(4) 0.004(2)
C16A 0.047(3) 0.038(3) 0.036(3) 0.010(2) 0.013(2) -0.005(2)
C17A 0.067(4) 0.047(4) 0.051(4) 0.012(3) 0.021(3) -0.019(3)
C18A 0.056(4) 0.082(6) 0.043(4) 0.024(4) 0.007(3) -0.004(4)
C19A 0.028(3) 0.032(3) 0.032(3) 0.002(2) 0.009(2) -0.005(2)
C20A 0.033(4) 0.036(4) 0.050(6) 0.009(4) 0.011(4) 0.000(3)
C21A 0.034(4) 0.041(6) 0.034(4) -0.014(3) 0.007(3) 0.006(3)
O1 0.045(6) 0.041(6) 0.044(5) -0.013(5) -0.005(5) -0.031(5)
C73 0.12(2) 0.082(12) 0.061(11) -0.001(9) 0.009(13) -0.026(14)
C74 0.103(5) 0.063(3) 0.068(3) 0.003(3) 0.030(3) 0.016(3)
C75 0.099(13) 0.052(8) 0.065(8) 0.003(6) -0.001(8) -0.025(8)
C76 0.044(9) 0.093(14) 0.052(9) 0.035(9) -0.025(6) -0.025(8)
O1A 0.159(10) 0.106(8) 0.055(5) 0.017(5) 0.014(6) -0.006(7)
C73A 0.066(6) 0.068(5) 0.059(5) 0.007(4) 0.006(5) -0.003(5)
C74A 0.103(5) 0.063(3) 0.068(3) 0.003(3) 0.030(3) 0.016(3)
C75A 0.115(10) 0.081(7) 0.103(8) 0.038(6) 0.057(7) 0.055(7)
C76A 0.22(2) 0.22(2) 0.070(10) 0.035(12) 0.035(12) -0.010(18)
C72A 0.047(8) 0.040(9) 0.044(9) 0.017(7) -0.004(7) -0.012(7)
C71A 0.042(7) 0.057(11) 0.046(8) 0.023(8) 0.013(6) -0.006(6)
C70A 0.043(7) 0.026(7) 0.035(7) -0.002(5) 0.012(5) -0.009(5)

loop_
_atom_type_symbol
_atom_type_description
_atom_type_scat_dispersion_real
_atom_type_scat_dispersion_imag
_atom_type_scat_source
C C 0.0181 0.0091 'International Tables Vol C Tables 4.2.6.8 and 6.1.1.4'
H H 0.0000 0.0000 'International Tables Vol C Tables 4.2.6.8 and 6.1.1.4'
La La -1.4094 9.0376 'International Tables Vol C Tables 4.2.6.8 and 6.1.1.4'
N N 0.0311 0.0180 'International Tables Vol C Tables 4.2.6.8 and 6.1.1.4'
O O 0.0492 0.0322 'International Tables Vol C Tables 4.2.6.8 and 6.1.1.4'

loop_
_exptl_crystal_face_index_h
_exptl_crystal_face_index_k
_exptl_crystal_face_index_l
_exptl_crystal_face_perp_dist
-1 1 14 0.0654
-6 -10 -4 0.1082
1 9 -11 0.0864
-1 -9 11 0.0869
8 2 2 0.0378
-8 1 -1 0.0326
3 -3 -13 0.0911
2 15 -3 0.0699
0 -10 -10 0.1325

loop_
_geom_angle_atom_site_label_1
_geom_angle_atom_site_label_2
_geom_angle_atom_site_label_3
_geom_angle
_geom_angle_site_symmetry_1
_geom_angle_site_symmetry_3
_geom_angle_publ_flag
N1 La1 N2 113.60(10) . . ?
N1 La1 C43 109.34(9) . . ?
N1 La1 C44 127.50(9) . . ?
N1 La1 C45 115.12(9) . . ?
N1 La1 C47 75.46(8) . . ?
N1 La1 C48 83.79(9) . . ?
N1 La1 C7 62.0(3) . . ?
N1 La1 C8 74.5(2) . . ?
N1 La1 C9 103.1(2) . . ?
N1 La1 C10 120.1(2) . . ?
N1 La1 C11 107.8(2) . . ?
N1 La1 C12 79.0(4) . . ?
N1 La1 C7A 63.1(2) . . ?
N1 La1 C8A 79.4(2) . . ?
N1 La1 C9A 108.56(19) . . ?
N1 La1 C10A 122.6(2) . . ?
N1 La1 C11A 107.23(19) . . ?
N1 La1 C12A 78.1(4) . . ?
N2 La1 C43 58.94(9) . . ?
N2 La1 C44 73.11(9) . . ?
N2 La1 C45 99.13(9) . . ?
N2 La1 C47 99.46(9) . . ?
N2 La1 C48 74.30(9) . . ?
N2 La1 C7 119.3(5) . . ?
N2 La1 C8 89.9(3) . . ?
N2 La1 C9 77.7(2) . . ?
N2 La1 C10 90.5(2) . . ?
N2 La1 C11 118.1(2) . . ?
N2 La1 C12 136.2(3) . . ?
N2 La1 C7A 120.5(5) . . ?
N2 La1 C8A 90.6(3) . . ?
N2 La1 C9A 81.9(2) . . ?
N2 La1 C10A 96.5(2) . . ?
N2 La1 C11A 124.39(18) . . ?
N2 La1 C12A 139.5(3) . . ?
C43 La1 C45 46.08(8) . . ?
C43 La1 C47 45.23(8) . . ?
C43 La1 C48 26.26(8) . . ?
C44 La1 C43 26.80(9) . . ?
C44 La1 C45 26.07(8) . . ?
C44 La1 C47 52.56(8) . . ?
C44 La1 C48 46.32(8) . . ?
C45 La1 C47 43.86(8) . . ?
C48 La1 C45 52.62(8) . . ?
C48 La1 C47 25.26(8) . . ?
C7 La1 C43 170.5(3) . . ?
C7 La1 C44 162.0(5) . . ?
C7 La1 C45 139.7(5) . . ?
C7 La1 C47 130.6(4) . . ?
C7 La1 C48 145.8(3) . . ?
C7 La1 C8 29.5(6) . . ?
C7 La1 C9 50.2(4) . . ?
C7 La1 C10 58.4(3) . . ?
C7 La1 C11 50.0(4) . . ?
C7 La1 C12 28.1(5) . . ?
C8 La1 C43 147.9(3) . . ?
C8 La1 C44 156.1(3) . . ?
C8 La1 C45 162.0(2) . . ?
C8 La1 C47 149.8(2) . . ?
C8 La1 C48 145.3(2) . . ?
C8 La1 C9 28.7(2) . . ?
C8 La1 C10 50.5(3) . . ?
C8 La1 C11 59.4(3) . . ?
C9 La1 C43 133.2(2) . . ?
C9 La1 C44 128.2(2) . . ?
C9 La1 C45 138.89(19) . . ?
C9 La1 C47 176.1(2) . . ?
C9 La1 C48 151.5(2) . . ?
C9 La1 C10 27.3(2) . . ?
C10 La1 C43 129.5(2) . . ?
C10 La1 C44 111.6(2) . . ?
C10 La1 C45 113.5(2) . . ?
C10 La1 C47 156.3(2) . . ?
C10 La1 C48 155.7(2) . . ?
C11 La1 C43 139.5(2) . . ?
C11 La1 C44 113.6(2) . . ?
C11 La1 C45 102.6(2) . . ?
C11 La1 C47 134.9(2) . . ?
C11 La1 C48 155.0(2) . . ?
C11 La1 C9 49.0(2) . . ?
C11 La1 C10 27.9(2) . . ?
C12 La1 C43 159.5(4) . . ?
C12 La1 C44 134.0(4) . . ?
C12 La1 C45 113.5(4) . . ?
C12 La1 C47 124.3(3) . . ?
C12 La1 C48 149.2(3) . . ?
C12 La1 C8 51.5(4) . . ?
C12 La1 C9 58.5(4) . . ?
C12 La1 C10 50.5(4) . . ?
C12 La1 C11 28.9(4) . . ?
C7A La1 C43 172.1(3) . . ?
C7A La1 C44 160.1(4) . . ?
C7A La1 C45 138.0(5) . . ?
C7A La1 C47 130.6(3) . . ?
C7A La1 C48 146.8(2) . . ?
C7A La1 C9A 51.3(4) . . ?
C7A La1 C10A 59.5(3) . . ?
C7A La1 C12A 28.2(5) . . ?
C8A La1 C43 149.5(3) . . ?
C8A La1 C44 152.3(2) . . ?
C8A La1 C45 156.7(2) . . ?
C8A La1 C47 154.8(2) . . ?
C8A La1 C48 150.6(2) . . ?
C8A La1 C7A 30.7(5) . . ?
C8A La1 C9A 29.4(2) . . ?
C8A La1 C10A 51.5(2) . . ?
C8A La1 C11A 61.4(3) . . ?
C8A La1 C12A 52.0(4) . . ?
C9A La1 C43 133.6(2) . . ?
C9A La1 C44 123.78(19) . . ?
C9A La1 C45 131.16(19) . . ?
C9A La1 C47 174.92(19) . . ?
C9A La1 C48 156.1(2) . . ?
C9A La1 C10A 27.4(2) . . ?
C10A La1 C43 128.01(19) . . ?
C10A La1 C44 107.02(19) . . ?
C10A La1 C45 105.95(18) . . ?
C10A La1 C47 147.71(18) . . ?
C10A La1 C48 153.13(19) . . ?
C11A La1 C43 135.9(2) . . ?
C11A La1 C44 109.3(2) . . ?
C11A La1 C45 95.91(19) . . ?
C11A La1 C47 126.77(18) . . ?
C11A La1 C48 147.61(18) . . ?
C11A La1 C7A 51.7(4) . . ?
C11A La1 C9A 49.5(2) . . ?
C11A La1 C10A 28.1(2) . . ?
C11A La1 C12A 29.2(4) . . ?
C12A La1 C43 156.9(3) . . ?
C12A La1 C44 132.1(4) . . ?
C12A La1 C45 110.8(3) . . ?
C12A La1 C47 121.0(3) . . ?
C12A La1 C48 146.0(3) . . ?
C12A La1 C9A 57.9(3) . . ?
C12A La1 C10A 50.0(3) . . ?
La1 N1 H1 121(2) . . ?
C1 N1 La1 130.7(2) . . ?
C1 N1 H1 108(2) . . ?
La1 N2 H2 117(2) . . ?
C37 N2 La1 135.8(2) . . ?
C37 N2 H2 107(2) . . ?
N1 C1 C2 118.4(3) . . ?
N1 C1 C6 123.8(3) . . ?
C2 C1 C6 117.8(3) . . ?
C1 C2 C7 113.9(7) . . ?
C1 C2 C7A 117.3(7) . . ?
C3 C2 C1 121.1(3) . . ?
C3 C2 C7 125.0(7) . . ?
C3 C2 C7A 121.5(7) . . ?
C2 C3 H3 119.6 . . ?
C2 C3 C4 120.8(3) . . ?
C4 C3 H3 119.6 . . ?
C3 C4 H4 120.6 . . ?
C5 C4 C3 118.9(3) . . ?
C5 C4 H4 120.6 . . ?
C4 C5 H5 119.1 . . ?
C4 C5 C6 121.9(3) . . ?
C6 C5 H5 119.1 . . ?
C1 C6 C22 119.4(3) . . ?
C5 C6 C1 119.5(3) . . ?
C5 C6 C22 121.1(3) . . ?
N2 C37 C38 118.2(3) . . ?
N2 C37 C42 124.9(3) . . ?
C38 C37 C42 116.9(3) . . ?
C37 C38 C43 116.9(3) . . ?
C39 C38 C37 121.5(3) . . ?
C39 C38 C43 121.6(3) . . ?
C38 C39 H39 119.4 . . ?
C38 C39 C40 121.1(3) . . ?
C40 C39 H39 119.4 . . ?
C39 C40 H40 121.0 . . ?
C41 C40 C39 118.0(3) . . ?
C41 C40 H40 121.0 . . ?
C40 C41 H41 118.8 . . ?
C42 C41 C40 122.4(3) . . ?
C42 C41 H41 118.8 . . ?
C37 C42 C58 119.9(3) . . ?
C41 C42 C37 120.1(3) . . ?
C41 C42 C58 119.9(3) . . ?
C38 C43 La1 110.05(19) . . ?
C44 C43 La1 76.49(18) . . ?
C44 C43 C38 120.3(3) . . ?
C44 C43 C48 119.7(3) . . ?
C48 C43 La1 81.51(18) . . ?
C48 C43 C38 119.9(3) . . ?
C43 C44 La1 76.71(17) . . ?
C43 C44 C49 120.4(3) . . ?
C45 C44 La1 81.76(18) . . ?
C45 C44 C43 119.5(3) . . ?
C45 C44 C49 120.1(3) . . ?
C49 C44 La1 113.2(2) . . ?
La1 C45 H45 116.0 . . ?
C44 C45 La1 72.17(17) . . ?
C44 C45 H45 119.1 . . ?
C46 C45 La1 83.15(18) . . ?
C46 C45 C44 121.8(3) . . ?
C46 C45 H45 119.1 . . ?
C45 C46 C52 122.8(3) . . ?
C47 C46 C45 117.3(3) . . ?
C47 C46 C52 119.8(3) . . ?
La1 C47 H47 117.0 . . ?
C46 C47 La1 80.40(18) . . ?
C46 C47 H47 118.6 . . ?
C46 C47 C48 122.9(3) . . ?
C48 C47 La1 74.47(18) . . ?
C48 C47 H47 118.6 . . ?
C43 C48 La1 72.24(18) . . ?
C43 C48 C55 121.6(3) . . ?
C47 C48 La1 80.26(18) . . ?
C47 C48 C43 118.6(3) . . ?
C47 C48 C55 119.5(3) . . ?
C55 C48 La1 122.61(19) . . ?
C44 C49 H49 107.6 . . ?
C44 C49 C50 112.7(3) . . ?
C50 C49 H49 107.6 . . ?
C51 C49 C44 110.2(3) . . ?
C51 C49 H49 107.6 . . ?
C51 C49 C50 110.8(4) . . ?
C49 C50 H50A 109.5 . . ?
C49 C50 H50B 109.5 . . ?
C49 C50 H50C 109.5 . . ?
H50A C50 H50B 109.5 . . ?
H50A C50 H50C 109.5 . . ?
H50B C50 H50C 109.5 . . ?
C49 C51 H51A 109.5 . . ?
C49 C51 H51B 109.5 . . ?
C49 C51 H51C 109.5 . . ?
H51A C51 H51B 109.5 . . ?
H51A C51 H51C 109.5 . . ?
H51B C51 H51C 109.5 . . ?
C46 C52 H52 107.8 . . ?
C46 C52 C54 109.4(3) . . ?
C53 C52 C46 114.1(3) . . ?
C53 C52 H52 107.8 . . ?
C53 C52 C54 109.8(3) . . ?
C54 C52 H52 107.8 . . ?
C52 C53 H53A 109.5 . . ?
C52 C53 H53B 109.5 . . ?
C52 C53 H53C 109.5 . . ?
H53A C53 H53B 109.5 . . ?
H53A C53 H53C 109.5 . . ?
H53B C53 H53C 109.5 . . ?
C52 C54 H54A 109.5 . . ?
C52 C54 H54B 109.5 . . ?
C52 C54 H54C 109.5 . . ?
H54A C54 H54B 109.5 . . ?
H54A C54 H54C 109.5 . . ?
H54B C54 H54C 109.5 . . ?
C48 C55 H55 107.8 . . ?
C48 C55 C56 113.8(3) . . ?
C48 C55 C57 108.6(3) . . ?
C56 C55 H55 107.8 . . ?
C56 C55 C57 110.8(3) . . ?
C57 C55 H55 107.8 . . ?
C55 C56 H56A 109.5 . . ?
C55 C56 H56B 109.5 . . ?
C55 C56 H56C 109.5 . . ?
H56A C56 H56B 109.5 . . ?
H56A C56 H56C 109.5 . . ?
H56B C56 H56C 109.5 . . ?
C55 C57 H57A 109.5 . . ?
C55 C57 H57B 109.5 . . ?
C55 C57 H57C 109.5 . . ?
H57A C57 H57B 109.5 . . ?
H57A C57 H57C 109.5 . . ?
H57B C57 H57C 109.5 . . ?
C59 C58 C42 120.1(3) . . ?
C59 C58 C63 120.0(3) . . ?
C63 C58 C42 119.9(3) . . ?
C58 C59 C64 120.7(3) . . ?
C60 C59 C58 118.8(3) . . ?
C60 C59 C64 120.5(3) . . ?
C59 C60 H60 118.9 . . ?
C61 C60 C59 122.2(3) . . ?
C61 C60 H60 118.9 . . ?
C60 C61 C62 118.3(3) . . ?
C60 C61 C67 119.9(3) . . ?
C62 C61 C67 121.8(3) . . ?
C61 C62 H62 119.1 . . ?
C61 C62 C63 121.9(3) . . ?
C63 C62 H62 119.1 . . ?
C58 C63 C70 121.2(4) . . ?
C58 C63 C70A 119.1(10) . . ?
C62 C63 C58 118.8(3) . . ?
C62 C63 C70 119.8(4) . . ?
C62 C63 C70A 120.9(10) . . ?
C59 C64 H64 107.9 . . ?
C59 C64 C65 113.3(3) . . ?
C65 C64 H64 107.9 . . ?
C66 C64 C59 110.9(3) . . ?
C66 C64 H64 107.9 . . ?
C66 C64 C65 108.9(4) . . ?
C64 C65 H65A 109.5 . . ?
C64 C65 H65B 109.5 . . ?
C64 C65 H65C 109.5 . . ?
H65A C65 H65B 109.5 . . ?
H65A C65 H65C 109.5 . . ?
H65B C65 H65C 109.5 . . ?
C64 C66 H66A 109.5 . . ?
C64 C66 H66B 109.5 . . ?
C64 C66 H66C 109.5 . . ?
H66A C66 H66B 109.5 . . ?
H66A C66 H66C 109.5 . . ?
H66B C66 H66C 109.5 . . ?
C61 C67 H67 107.5 . . ?
C61 C67 C69 111.3(3) . . ?
C68 C67 C61 111.7(3) . . ?
C68 C67 H67 107.5 . . ?
C68 C67 C69 111.0(3) . . ?
C69 C67 H67 107.5 . . ?
C67 C68 H68A 109.5 . . ?
C67 C68 H68B 109.5 . . ?
C67 C68 H68C 109.5 . . ?
H68A C68 H68B 109.5 . . ?
H68A C68 H68C 109.5 . . ?
H68B C68 H68C 109.5 . . ?
C67 C69 H69A 109.5 . . ?
C67 C69 H69B 109.5 . . ?
C67 C69 H69C 109.5 . . ?
H69A C69 H69B 109.5 . . ?
H69A C69 H69C 109.5 . . ?
H69B C69 H69C 109.5 . . ?
C63 C70 H70 107.1 . . ?
C63 C70 C72 115.5(6) . . ?
C71 C70 C63 109.8(5) . . ?
C71 C70 H70 107.1 . . ?
C71 C70 C72 109.8(6) . . ?
C72 C70 H70 107.1 . . ?
C70 C71 H71A 109.5 . . ?
C70 C71 H71B 109.5 . . ?
C70 C71 H71C 109.5 . . ?
H71A C71 H71B 109.5 . . ?
H71A C71 H71C 109.5 . . ?
H71B C71 H71C 109.5 . . ?
C70 C72 H72A 109.5 . . ?
C70 C72 H72B 109.5 . . ?
C70 C72 H72C 109.5 . . ?
H72A C72 H72B 109.5 . . ?
H72A C72 H72C 109.5 . . ?
H72B C72 H72C 109.5 . . ?
C2 C7 La1 114.8(8) . . ?
C8 C7 La1 77.8(6) . . ?
C8 C7 C2 115.2(15) . . ?
C12 C7 La1 78.0(6) . . ?
C12 C7 C2 120.9(18) . . ?
C12 C7 C8 123.8(12) . . ?
C7 C8 La1 72.7(5) . . ?
C7 C8 C13 124.5(10) . . ?
C9 C8 La1 78.2(5) . . ?
C9 C8 C7 115.2(9) . . ?
C9 C8 C13 119.4(9) . . ?
C13 C8 La1 127.0(7) . . ?
La1 C9 H9 120.9 . . ?
C8 C9 La1 73.1(5) . . ?
C8 C9 H9 118.2 . . ?
C10 C9 La1 78.8(5) . . ?
C10 C9 C8 123.6(9) . . ?
C10 C9 H9 118.2 . . ?
C9 C10 La1 73.9(5) . . ?
C9 C10 C11 118.2(8) . . ?
C9 C10 C16 120.5(8) . . ?
C11 C10 La1 73.4(5) . . ?
C11 C10 C16 121.2(9) . . ?
C16 C10 La1 126.2(6) . . ?
La1 C11 H11 119.7 . . ?
C10 C11 La1 78.7(5) . . ?
C10 C11 H11 119.7 . . ?
C10 C11 C12 120.5(10) . . ?
C12 C11 La1 72.6(5) . . ?
C12 C11 H11 119.7 . . ?
C7 C12 La1 73.9(5) . . ?
C7 C12 C11 118.7(12) . . ?
C7 C12 C19 120.4(17) . . ?
C11 C12 La1 78.5(6) . . ?
C11 C12 C19 120.8(15) . . ?
C19 C12 La1 121.4(10) . . ?
C8 C13 H13 107.5 . . ?
C8 C13 C14 116.0(9) . . ?
C8 C13 C15 109.2(9) . . ?
C14 C13 H13 107.5 . . ?
C15 C13 H13 107.5 . . ?
C15 C13 C14 108.9(10) . . ?
C13 C14 H14A 109.5 . . ?
C13 C14 H14B 109.5 . . ?
C13 C14 H14C 109.5 . . ?
H14A C14 H14B 109.5 . . ?
H14A C14 H14C 109.5 . . ?
H14B C14 H14C 109.5 . . ?
C13 C15 H15A 109.5 . . ?
C13 C15 H15B 109.5 . . ?
C13 C15 H15C 109.5 . . ?
H15A C15 H15B 109.5 . . ?
H15A C15 H15C 109.5 . . ?
H15B C15 H15C 109.5 . . ?
C10 C16 H16 108.2 . . ?
C17 C16 C10 110.4(7) . . ?
C17 C16 H16 108.2 . . ?
C18 C16 C10 113.6(8) . . ?
C18 C16 H16 108.2 . . ?
C18 C16 C17 108.0(7) . . ?
C16 C17 H17A 109.5 . . ?
C16 C17 H17B 109.5 . . ?
C16 C17 H17C 109.5 . . ?
H17A C17 H17B 109.5 . . ?
H17A C17 H17C 109.5 . . ?
H17B C17 H17C 109.5 . . ?
C16 C18 H18A 109.5 . . ?
C16 C18 H18B 109.5 . . ?
C16 C18 H18C 109.5 . . ?
H18A C18 H18B 109.5 . . ?
H18A C18 H18C 109.5 . . ?
H18B C18 H18C 109.5 . . ?
C12 C19 H19 105.0 . . ?
C20 C19 C12 110.8(15) . . ?
C20 C19 H19 105.0 . . ?
C21 C19 C12 115.5(15) . . ?
C21 C19 H19 105.0 . . ?
C21 C19 C20 114.3(17) . . ?
C19 C20 H20A 109.5 . . ?
C19 C20 H20B 109.5 . . ?
C19 C20 H20C 109.5 . . ?
H20A C20 H20B 109.5 . . ?
H20A C20 H20C 109.5 . . ?
H20B C20 H20C 109.5 . . ?
C19 C21 H21A 109.5 . . ?
C19 C21 H21B 109.5 . . ?
C19 C21 H21C 109.5 . . ?
H21A C21 H21B 109.5 . . ?
H21A C21 H21C 109.5 . . ?
H21B C21 H21C 109.5 . . ?
C23 C22 C6 120.6(3) . . ?
C27 C22 C6 119.4(3) . . ?
C27 C22 C23 120.0(3) . . ?
C22 C23 C28 120.5(3) . . ?
C24 C23 C22 118.4(3) . . ?
C24 C23 C28 121.2(3) . . ?
C23 C24 H24 119.1 . . ?
C25 C24 C23 121.8(3) . . ?
C25 C24 H24 119.1 . . ?
C24 C25 C31 121.6(4) . . ?
C26 C25 C24 118.8(3) . . ?
C26 C25 C31 119.6(4) . . ?
C25 C26 H26 119.1 . . ?
C25 C26 C27 121.7(3) . . ?
C27 C26 H26 119.1 . . ?
C22 C27 C34 121.8(3) . . ?
C26 C27 C22 119.4(3) . . ?
C26 C27 C34 118.7(3) . . ?
C23 C28 H28 107.7 . . ?
C23 C28 C29 112.6(3) . . ?
C29 C28 H28 107.7 . . ?
C30 C28 C23 112.1(3) . . ?
C30 C28 H28 107.7 . . ?
C30 C28 C29 108.9(3) . . ?
C28 C29 H29A 109.5 . . ?
C28 C29 H29B 109.5 . . ?
C28 C29 H29C 109.5 . . ?
H29A C29 H29B 109.5 . . ?
H29A C29 H29C 109.5 . . ?
H29B C29 H29C 109.5 . . ?
C28 C30 H30A 109.5 . . ?
C28 C30 H30B 109.5 . . ?
C28 C30 H30C 109.5 . . ?
H30A C30 H30B 109.5 . . ?
H30A C30 H30C 109.5 . . ?
H30B C30 H30C 109.5 . . ?
C25 C31 H31 107.5 . . ?
C32 C31 C25 111.9(4) . . ?
C32 C31 H31 107.5 . . ?
C32 C31 C33 111.1(4) . . ?
C33 C31 C25 111.1(4) . . ?
C33 C31 H31 107.5 . . ?
C31 C32 H32A 109.5 . . ?
C31 C32 H32B 109.5 . . ?
C31 C32 H32C 109.5 . . ?
H32A C32 H32B 109.5 . . ?
H32A C32 H32C 109.5 . . ?
H32B C32 H32C 109.5 . . ?
C31 C33 H33A 109.5 . . ?
C31 C33 H33B 109.5 . . ?
C31 C33 H33C 109.5 . . ?
H33A C33 H33B 109.5 . . ?
H33A C33 H33C 109.5 . . ?
H33B C33 H33C 109.5 . . ?
C27 C34 H34 107.5 . . ?
C27 C34 C35 112.8(3) . . ?
C35 C34 H34 107.5 . . ?
C36 C34 C27 110.3(3) . . ?
C36 C34 H34 107.5 . . ?
C36 C34 C35 111.1(3) . . ?
C34 C35 H35A 109.5 . . ?
C34 C35 H35B 109.5 . . ?
C34 C35 H35C 109.5 . . ?
H35A C35 H35B 109.5 . . ?
H35A C35 H35C 109.5 . . ?
H35B C35 H35C 109.5 . . ?
C34 C36 H36A 109.5 . . ?
C34 C36 H36B 109.5 . . ?
C34 C36 H36C 109.5 . . ?
H36A C36 H36B 109.5 . . ?
H36A C36 H36C 109.5 . . ?
H36B C36 H36C 109.5 . . ?
C2 C7A La1 110.5(8) . . ?
C8A C7A La1 69.9(5) . . ?
C8A C7A C2 121.5(14) . . ?
C12A C7A La1 78.1(6) . . ?
C12A C7A C2 118.9(15) . . ?
C12A C7A C8A 118.2(10) . . ?
C7A C8A La1 79.5(6) . . ?
C7A C8A C13A 116.2(9) . . ?
C9A C8A La1 82.6(5) . . ?
C9A C8A C7A 117.4(9) . . ?
C9A C8A C13A 122.4(9) . . ?
C13A C8A La1 127.0(7) . . ?
La1 C9A H9A 118.7 . . ?
C8A C9A La1 68.0(5) . . ?
C8A C9A H9A 118.7 . . ?
C10A C9A La1 77.4(5) . . ?
C10A C9A C8A 121.9(8) . . ?
C10A C9A H9A 118.7 . . ?
C9A C10A La1 75.3(5) . . ?
C9A C10A C11A 119.4(7) . . ?
C9A C10A C16A 122.5(8) . . ?
C11A C10A La1 71.7(5) . . ?
C11A C10A C16A 117.5(7) . . ?
C16A C10A La1 131.6(6) . . ?
La1 C11A H11A 119.7 . . ?
C10A C11A La1 80.2(5) . . ?
C10A C11A H11A 119.7 . . ?
C10A C11A C12A 120.1(9) . . ?
C12A C11A La1 78.3(6) . . ?
C12A C11A H11A 119.7 . . ?
C7A C12A La1 73.7(6) . . ?
C7A C12A C11A 120.4(10) . . ?
C7A C12A C19A 120.8(15) . . ?
C11A C12A La1 72.5(5) . . ?
C11A C12A C19A 118.7(13) . . ?
C19A C12A La1 122.3(10) . . ?
C8A C13A H13A 107.6 . . ?
C8A C13A C14A 113.8(8) . . ?
C8A C13A C15A 109.6(8) . . ?
C14A C13A H13A 107.6 . . ?
C14A C13A C15A 110.6(9) . . ?
C15A C13A H13A 107.6 . . ?
C13A C14A H14D 109.5 . . ?
C13A C14A H14E 109.5 . . ?
C13A C14A H14F 109.5 . . ?
H14D C14A H14E 109.5 . . ?
H14D C14A H14F 109.5 . . ?
H14E C14A H14F 109.5 . . ?
C13A C15A H15D 109.5 . . ?
C13A C15A H15E 109.5 . . ?
C13A C15A H15F 109.5 . . ?
H15D C15A H15E 109.5 . . ?
H15D C15A H15F 109.5 . . ?
H15E C15A H15F 109.5 . . ?
C10A C16A H16A 106.8 . . ?
C17A C16A C10A 114.3(8) . . ?
C17A C16A H16A 106.8 . . ?
C17A C16A C18A 111.0(8) . . ?
C18A C16A C10A 110.7(7) . . ?
C18A C16A H16A 106.8 . . ?
C16A C17A H17D 109.5 . . ?
C16A C17A H17E 109.5 . . ?
C16A C17A H17F 109.5 . . ?
H17D C17A H17E 109.5 . . ?
H17D C17A H17F 109.5 . . ?
H17E C17A H17F 109.5 . . ?
C16A C18A H18D 109.5 . . ?
C16A C18A H18E 109.5 . . ?
C16A C18A H18F 109.5 . . ?
H18D C18A H18E 109.5 . . ?
H18D C18A H18F 109.5 . . ?
H18E C18A H18F 109.5 . . ?
C12A C19A H19A 108.0 . . ?
C12A C19A C20A 111.6(14) . . ?
C12A C19A C21A 109.5(13) . . ?
C20A C19A H19A 108.0 . . ?
C20A C19A C21A 111.6(14) . . ?
C21A C19A H19A 108.0 . . ?
C19A C20A H20D 109.5 . . ?
C19A C20A H20E 109.5 . . ?
C19A C20A H20F 109.5 . . ?
H20D C20A H20E 109.5 . . ?
H20D C20A H20F 109.5 . . ?
H20E C20A H20F 109.5 . . ?
C19A C21A H21D 109.5 . . ?
C19A C21A H21E 109.5 . . ?
C19A C21A H21F 109.5 . . ?
H21D C21A H21E 109.5 . . ?
H21D C21A H21F 109.5 . . ?
H21E C21A H21F 109.5 . . ?
C74 O1 C75 118.3(12) . . ?
H73A C73 H73B 109.5 . . ?
H73A C73 H73C 109.5 . . ?
H73B C73 H73C 109.5 . . ?
C74 C73 H73A 109.5 . . ?
C74 C73 H73B 109.5 . . ?
C74 C73 H73C 109.5 . . ?
O1 C74 C73 116.6(10) . . ?
O1 C74 H74A 108.1 . . ?
O1 C74 H74B 108.1 . . ?
C73 C74 H74A 108.1 . . ?
C73 C74 H74B 108.1 . . ?
H74A C74 H74B 107.3 . . ?
O1 C75 H75A 109.3 . . ?
O1 C75 H75B 109.3 . . ?
O1 C75 C76 111.6(14) . . ?
H75A C75 H75B 108.0 . . ?
C76 C75 H75A 109.3 . . ?
C76 C75 H75B 109.3 . . ?
C75 C76 H76A 109.5 . . ?
C75 C76 H76B 109.5 . . ?
C75 C76 H76C 109.5 . . ?
H76A C76 H76B 109.5 . . ?
H76A C76 H76C 109.5 . . ?
H76B C76 H76C 109.5 . . ?
C75A O1A C74A 114.1(10) . . ?
H73D C73A H73E 109.5 . . ?
H73D C73A H73F 109.5 . . ?
H73E C73A H73F 109.5 . . ?
C74A C73A H73D 109.5 . . ?
C74A C73A H73E 109.5 . . ?
C74A C73A H73F 109.5 . . ?
O1A C74A C73A 112.7(7) . . ?
O1A C74A H74C 109.1 . . ?
O1A C74A H74D 109.1 . . ?
C73A C74A H74C 109.1 . . ?
C73A C74A H74D 109.1 . . ?
H74C C74A H74D 107.8 . . ?
O1A C75A H75C 110.0 . . ?
O1A C75A H75D 110.0 . . ?
O1A C75A C76A 108.6(11) . . ?
H75C C75A H75D 108.3 . . ?
C76A C75A H75C 110.0 . . ?
C76A C75A H75D 110.0 . . ?
C75A C76A H76D 109.5 . . ?
C75A C76A H76E 109.5 . . ?
C75A C76A H76F 109.5 . . ?
H76D C76A H76E 109.5 . . ?
H76D C76A H76F 109.5 . . ?
H76E C76A H76F 109.5 . . ?
H72D C72A H72E 109.5 . . ?
H72D C72A H72F 109.5 . . ?
H72E C72A H72F 109.5 . . ?
C70A C72A H72D 109.5 . . ?
C70A C72A H72E 109.5 . . ?
C70A C72A H72F 109.5 . . ?
H71D C71A H71E 109.5 . . ?
H71D C71A H71F 109.5 . . ?
H71E C71A H71F 109.5 . . ?
C70A C71A H71D 109.5 . . ?
C70A C71A H71E 109.5 . . ?
C70A C71A H71F 109.5 . . ?
C63 C70A H70A 110.1 . . ?
C72A C70A C63 103.8(12) . . ?
C72A C70A C71A 109.3(17) . . ?
C72A C70A H70A 110.1 . . ?
C71A C70A C63 113.1(14) . . ?
C71A C70A H70A 110.1 . . ?

loop_
_geom_bond_atom_site_label_1
_geom_bond_atom_site_label_2
_geom_bond_distance
_geom_bond_site_symmetry_2
_geom_bond_publ_flag
La1 N1 2.395(3) . ?
La1 N2 2.434(3) . ?
La1 C43 3.050(3) . ?
La1 C44 3.047(3) . ?
La1 C45 3.168(3) . ?
La1 C47 3.240(3) . ?
La1 C48 3.167(3) . ?
La1 C7 2.778(16) . ?
La1 C8 2.843(13) . ?
La1 C9 2.909(10) . ?
La1 C10 2.971(9) . ?
La1 C11 2.903(12) . ?
La1 C12 2.827(15) . ?
La1 C7A 2.848(15) . ?
La1 C8A 2.720(12) . ?
La1 C9A 2.909(10) . ?
La1 C10A 2.935(9) . ?
La1 C11A 2.828(10) . ?
La1 C12A 2.903(14) . ?
N1 H1 0.84(3) . ?
N1 C1 1.380(4) . ?
N2 H2 0.85(3) . ?
N2 C37 1.382(4) . ?
C1 C2 1.420(4) . ?
C1 C6 1.421(4) . ?
C2 C3 1.382(4) . ?
C2 C7 1.490(12) . ?
C2 C7A 1.509(10) . ?
C3 H3 0.9500 . ?
C3 C4 1.392(5) . ?
C4 H4 0.9500 . ?
C4 C5 1.392(5) . ?
C5 H5 0.9500 . ?
C5 C6 1.393(4) . ?
C6 C22 1.498(5) . ?
C37 C38 1.421(4) . ?
C37 C42 1.421(4) . ?
C38 C39 1.382(5) . ?
C38 C43 1.492(4) . ?
C39 H39 0.9500 . ?
C39 C40 1.393(5) . ?
C40 H40 0.9500 . ?
C40 C41 1.390(5) . ?
C41 H41 0.9500 . ?
C41 C42 1.386(5) . ?
C42 C58 1.503(4) . ?
C43 C44 1.413(5) . ?
C43 C48 1.417(4) . ?
C44 C45 1.406(5) . ?
C44 C49 1.523(4) . ?
C45 H45 0.9500 . ?
C45 C46 1.404(4) . ?
C46 C47 1.399(5) . ?
C46 C52 1.531(4) . ?
C47 H47 0.9500 . ?
C47 C48 1.403(4) . ?
C48 C55 1.525(5) . ?
C49 H49 1.0000 . ?
C49 C50 1.532(6) . ?
C49 C51 1.515(6) . ?
C50 H50A 0.9800 . ?
C50 H50B 0.9800 . ?
C50 H50C 0.9800 . ?
C51 H51A 0.9800 . ?
C51 H51B 0.9800 . ?
C51 H51C 0.9800 . ?
C52 H52 1.0000 . ?
C52 C53 1.520(5) . ?
C52 C54 1.533(5) . ?
C53 H53A 0.9800 . ?
C53 H53B 0.9800 . ?
C53 H53C 0.9800 . ?
C54 H54A 0.9800 . ?
C54 H54B 0.9800 . ?
C54 H54C 0.9800 . ?
C55 H55 1.0000 . ?
C55 C56 1.531(5) . ?
C55 C57 1.538(5) . ?
C56 H56A 0.9800 . ?
C56 H56B 0.9800 . ?
C56 H56C 0.9800 . ?
C57 H57A 0.9800 . ?
C57 H57B 0.9800 . ?
C57 H57C 0.9800 . ?
C58 C59 1.407(5) . ?
C58 C63 1.412(5) . ?
C59 C60 1.395(5) . ?
C59 C64 1.529(5) . ?
C60 H60 0.9500 . ?
C60 C61 1.385(5) . ?
C61 C62 1.391(5) . ?
C61 C67 1.521(5) . ?
C62 H62 0.9500 . ?
C62 C63 1.396(5) . ?
C63 C70 1.539(7) . ?
C63 C70A 1.532(15) . ?
C64 H64 1.0000 . ?
C64 C65 1.534(6) . ?
C64 C66 1.523(6) . ?
C65 H65A 0.9800 . ?
C65 H65B 0.9800 . ?
C65 H65C 0.9800 . ?
C66 H66A 0.9800 . ?
C66 H66B 0.9800 . ?
C66 H66C 0.9800 . ?
C67 H67 1.0000 . ?
C67 C68 1.517(6) . ?
C67 C69 1.533(6) . ?
C68 H68A 0.9800 . ?
C68 H68B 0.9800 . ?
C68 H68C 0.9800 . ?
C69 H69A 0.9800 . ?
C69 H69B 0.9800 . ?
C69 H69C 0.9800 . ?
C70 H70 1.0000 . ?
C70 C71 1.523(8) . ?
C70 C72 1.539(8) . ?
C71 H71A 0.9800 . ?
C71 H71B 0.9800 . ?
C71 H71C 0.9800 . ?
C72 H72A 0.9800 . ?
C72 H72B 0.9800 . ?
C72 H72C 0.9800 . ?
C7 C8 1.43(3) . ?
C7 C12 1.36(3) . ?
C8 C9 1.426(11) . ?
C8 C13 1.519(12) . ?
C9 H9 0.9500 . ?
C9 C10 1.389(12) . ?
C10 C11 1.419(12) . ?
C10 C16 1.536(12) . ?
C11 H11 1.0000 . ?
C11 C12 1.43(2) . ?
C12 C19 1.537(17) . ?
C13 H13 1.0000 . ?
C13 C14 1.536(16) . ?
C13 C15 1.528(15) . ?
C14 H14A 0.9800 . ?
C14 H14B 0.9800 . ?
C14 H14C 0.9800 . ?
C15 H15A 0.9800 . ?
C15 H15B 0.9800 . ?
C15 H15C 0.9800 . ?
C16 H16 1.0000 . ?
C16 C17 1.532(11) . ?
C16 C18 1.530(12) . ?
C17 H17A 0.9800 . ?
C17 H17B 0.9800 . ?
C17 H17C 0.9800 . ?
C18 H18A 0.9800 . ?
C18 H18B 0.9800 . ?
C18 H18C 0.9800 . ?
C19 H19 1.0000 . ?
C19 C20 1.51(2) . ?
C19 C21 1.47(3) . ?
C20 H20A 0.9800 . ?
C20 H20B 0.9800 . ?
C20 H20C 0.9800 . ?
C21 H21A 0.9800 . ?
C21 H21B 0.9800 . ?
C21 H21C 0.9800 . ?
C22 C23 1.413(5) . ?
C22 C27 1.402(5) . ?
C23 C24 1.399(5) . ?
C23 C28 1.522(5) . ?
C24 H24 0.9500 . ?
C24 C25 1.397(5) . ?
C25 C26 1.371(6) . ?
C25 C31 1.541(6) . ?
C26 H26 0.9500 . ?
C26 C27 1.397(5) . ?
C27 C34 1.525(5) . ?
C28 H28 1.0000 . ?
C28 C29 1.537(6) . ?
C28 C30 1.503(5) . ?
C29 H29A 0.9800 . ?
C29 H29B 0.9800 . ?
C29 H29C 0.9800 . ?
C30 H30A 0.9800 . ?
C30 H30B 0.9800 . ?
C30 H30C 0.9800 . ?
C31 H31 1.0000 . ?
C31 C32 1.499(7) . ?
C31 C33 1.502(6) . ?
C32 H32A 0.9800 . ?
C32 H32B 0.9800 . ?
C32 H32C 0.9800 . ?
C33 H33A 0.9800 . ?
C33 H33B 0.9800 . ?
C33 H33C 0.9800 . ?
C34 H34 1.0000 . ?
C34 C35 1.525(6) . ?
C34 C36 1.522(6) . ?
C35 H35A 0.9800 . ?
C35 H35B 0.9800 . ?
C35 H35C 0.9800 . ?
C36 H36A 0.9800 . ?
C36 H36B 0.9800 . ?
C36 H36C 0.9800 . ?
C7A C8A 1.48(2) . ?
C7A C12A 1.40(2) . ?
C8A C9A 1.438(10) . ?
C8A C13A 1.509(11) . ?
C9A H9A 1.0000 . ?
C9A C10A 1.383(11) . ?
C10A C11A 1.401(10) . ?
C10A C16A 1.528(11) . ?
C11A H11A 1.0000 . ?
C11A C12A 1.447(18) . ?
C12A C19A 1.516(15) . ?
C13A H13A 1.0000 . ?
C13A C14A 1.530(14) . ?
C13A C15A 1.546(13) . ?
C14A H14D 0.9800 . ?
C14A H14E 0.9800 . ?
C14A H14F 0.9800 . ?
C15A H15D 0.9800 . ?
C15A H15E 0.9800 . ?
C15A H15F 0.9800 . ?
C16A H16A 1.0000 . ?
C16A C17A 1.509(12) . ?
C16A C18A 1.526(12) . ?
C17A H17D 0.9800 . ?
C17A H17E 0.9800 . ?
C17A H17F 0.9800 . ?
C18A H18D 0.9800 . ?
C18A H18E 0.9800 . ?
C18A H18F 0.9800 . ?
C19A H19A 1.0000 . ?
C19A C20A 1.52(2) . ?
C19A C21A 1.58(3) . ?
C20A H20D 0.9800 . ?
C20A H20E 0.9800 . ?
C20A H20F 0.9800 . ?
C21A H21D 0.9800 . ?
C21A H21E 0.9800 . ?
C21A H21F 0.9800 . ?
O1 C74 1.393(11) . ?
O1 C75 1.405(13) . ?
C73 H73A 0.9800 . ?
C73 H73B 0.9800 . ?
C73 H73C 0.9800 . ?
C73 C74 1.460(13) . ?
C74 H74A 0.9900 . ?
C74 H74B 0.9900 . ?
C75 H75A 0.9900 . ?
C75 H75B 0.9900 . ?
C75 C76 1.492(15) . ?
C76 H76A 0.9800 . ?
C76 H76B 0.9800 . ?
C76 H76C 0.9800 . ?
O1A C74A 1.407(10) . ?
O1A C75A 1.419(11) . ?
C73A H73D 0.9800 . ?
C73A H73E 0.9800 . ?
C73A H73F 0.9800 . ?
C73A C74A 1.477(9) . ?
C74A H74C 0.9900 . ?
C74A H74D 0.9900 . ?
C75A H75C 0.9900 . ?
C75A H75D 0.9900 . ?
C75A C76A 1.511(13) . ?
C76A H76D 0.9800 . ?
C76A H76E 0.9800 . ?
C76A H76F 0.9800 . ?
C72A H72D 0.9800 . ?
C72A H72E 0.9800 . ?
C72A H72F 0.9800 . ?
C72A C70A 1.522(14) . ?
C71A H71D 0.9800 . ?
C71A H71E 0.9800 . ?
C71A H71F 0.9800 . ?
C71A C70A 1.530(15) . ?
C70A H70A 1.0000 . ?

loop_
_geom_torsion_atom_site_label_1
_geom_torsion_atom_site_label_2
_geom_torsion_atom_site_label_3
_geom_torsion_atom_site_label_4
_geom_torsion
_geom_torsion_site_symmetry_1
_geom_torsion_site_symmetry_2
_geom_torsion_site_symmetry_3
_geom_torsion_site_symmetry_4
_geom_torsion_publ_flag
La1 N1 C1 C2 0.0(4) . . . . ?
La1 N1 C1 C6 178.6(2) . . . . ?
La1 N2 C37 C38 5.3(5) . . . . ?
La1 N2 C37 C42 -174.3(2) . . . . ?
La1 C43 C44 C45 -72.4(3) . . . . ?
La1 C43 C44 C49 109.3(3) . . . . ?
La1 C43 C48 C47 67.8(3) . . . . ?
La1 C43 C48 C55 -117.9(3) . . . . ?
La1 C44 C45 C46 -69.7(3) . . . . ?
La1 C44 C49 C50 -58.8(4) . . . . ?
La1 C44 C49 C51 176.8(3) . . . . ?
La1 C45 C46 C47 -61.6(3) . . . . ?
La1 C45 C46 C52 122.2(3) . . . . ?
La1 C47 C48 C43 -63.5(3) . . . . ?
La1 C47 C48 C55 122.1(3) . . . . ?
La1 C48 C55 C56 41.5(3) . . . . ?
La1 C48 C55 C57 165.5(2) . . . . ?
La1 C7 C8 C9 67.5(5) . . . . ?
La1 C7 C8 C13 -123.5(9) . . . . ?
La1 C7 C12 C11 -66.8(4) . . . . ?
La1 C7 C12 C19 117.4(12) . . . . ?
La1 C8 C9 C10 63.5(6) . . . . ?
La1 C8 C13 C14 52.6(12) . . . . ?
La1 C8 C13 C15 176.0(10) . . . . ?
La1 C9 C10 C11 60.5(5) . . . . ?
La1 C9 C10 C16 -123.0(7) . . . . ?
La1 C10 C11 C12 61.8(5) . . . . ?
La1 C10 C16 C17 -141.6(6) . . . . ?
La1 C10 C16 C18 96.9(9) . . . . ?
La1 C11 C12 C7 64.3(4) . . . . ?
La1 C11 C12 C19 -119.8(12) . . . . ?
La1 C12 C19 C20 -23(2) . . . . ?
La1 C12 C19 C21 -154.9(17) . . . . ?
La1 C7A C8A C9A 75.9(6) . . . . ?
La1 C7A C8A C13A -126.3(8) . . . . ?
La1 C7A C12A C11A -57.7(6) . . . . ?
La1 C7A C12A C19A 118.3(11) . . . . ?
La1 C8A C9A C10A 58.1(7) . . . . ?
La1 C8A C13A C14A 58.4(10) . . . . ?
La1 C8A C13A C15A -177.3(8) . . . . ?
La1 C9A C10A C11A 58.6(6) . . . . ?
La1 C9A C10A C16A -130.3(8) . . . . ?
La1 C10A C11A C12A 70.3(6) . . . . ?
La1 C10A C16A C17A -71.6(10) . . . . ?
La1 C10A C16A C18A 162.3(7) . . . . ?
La1 C11A C12A C7A 58.3(7) . . . . ?
La1 C11A C12A C19A -117.8(12) . . . . ?
La1 C12A C19A C20A -20(2) . . . . ?
La1 C12A C19A C21A -143.9(12) . . . . ?
N1 C1 C2 C3 175.6(3) . . . . ?
N1 C1 C2 C7 -3.7(12) . . . . ?
N1 C1 C2 C7A -0.6(11) . . . . ?
N1 C1 C6 C5 -175.8(3) . . . . ?
N1 C1 C6 C22 1.8(5) . . . . ?
N2 C37 C38 C39 -179.6(3) . . . . ?
N2 C37 C38 C43 -2.3(4) . . . . ?
N2 C37 C42 C41 179.6(3) . . . . ?
N2 C37 C42 C58 1.2(5) . . . . ?
C1 C2 C3 C4 1.5(5) . . . . ?
C1 C2 C7 La1 5.0(15) . . . . ?
C1 C2 C7 C8 -82.6(9) . . . . ?
C1 C2 C7 C12 95.5(8) . . . . ?
C1 C2 C7A La1 0.7(13) . . . . ?
C1 C2 C7A C8A -77.6(12) . . . . ?
C1 C2 C7A C12A 88.1(10) . . . . ?
C1 C6 C22 C23 90.0(4) . . . . ?
C1 C6 C22 C27 -88.3(4) . . . . ?
C2 C1 C6 C5 2.8(5) . . . . ?
C2 C1 C6 C22 -179.6(3) . . . . ?
C2 C3 C4 C5 0.4(5) . . . . ?
C2 C7 C8 La1 111.8(9) . . . . ?
C2 C7 C8 C9 179.3(11) . . . . ?
C2 C7 C8 C13 -11.6(12) . . . . ?
C2 C7 C12 La1 -111.8(10) . . . . ?
C2 C7 C12 C11 -178.6(12) . . . . ?
C2 C7 C12 C19 5.6(13) . . . . ?
C2 C7A C8A La1 102.3(10) . . . . ?
C2 C7A C8A C9A 178.2(11) . . . . ?
C2 C7A C8A C13A -24.0(13) . . . . ?
C2 C7A C12A La1 -107.0(10) . . . . ?
C2 C7A C12A C11A -164.7(12) . . . . ?
C2 C7A C12A C19A 11.3(14) . . . . ?
C3 C2 C7 La1 -174.2(4) . . . . ?
C3 C2 C7 C8 98.1(10) . . . . ?
C3 C2 C7 C12 -83.7(11) . . . . ?
C3 C2 C7A La1 -175.5(4) . . . . ?
C3 C2 C7A C8A 106.2(9) . . . . ?
C3 C2 C7A C12A -88.1(10) . . . . ?
C3 C4 C5 C6 -0.6(5) . . . . ?
C4 C5 C6 C1 -1.0(5) . . . . ?
C4 C5 C6 C22 -178.6(3) . . . . ?
C5 C6 C22 C23 -92.4(4) . . . . ?
C5 C6 C22 C27 89.3(4) . . . . ?
C6 C1 C2 C3 -3.1(5) . . . . ?
C6 C1 C2 C7 177.6(11) . . . . ?
C6 C1 C2 C7A -179.3(10) . . . . ?
C6 C22 C23 C24 -178.8(3) . . . . ?
C6 C22 C23 C28 0.8(5) . . . . ?
C6 C22 C27 C26 178.4(3) . . . . ?
C6 C22 C27 C34 -3.5(5) . . . . ?
C37 C38 C39 C40 0.1(5) . . . . ?
C37 C38 C43 La1 -0.2(3) . . . . ?
C37 C38 C43 C44 85.5(4) . . . . ?
C37 C38 C43 C48 -91.8(4) . . . . ?
C37 C42 C58 C59 -83.7(4) . . . . ?
C37 C42 C58 C63 96.4(4) . . . . ?
C38 C37 C42 C41 0.1(5) . . . . ?
C38 C37 C42 C58 -178.3(3) . . . . ?
C38 C39 C40 C41 -0.2(5) . . . . ?
C38 C43 C44 La1 -105.5(3) . . . . ?
C38 C43 C44 C45 -177.9(3) . . . . ?
C38 C43 C44 C49 3.8(5) . . . . ?
C38 C43 C48 La1 108.3(3) . . . . ?
C38 C43 C48 C47 176.1(3) . . . . ?
C38 C43 C48 C55 -9.6(4) . . . . ?
C39 C38 C43 La1 177.1(2) . . . . ?
C39 C38 C43 C44 -97.2(4) . . . . ?
C39 C38 C43 C48 85.5(4) . . . . ?
C39 C40 C41 C42 0.2(5) . . . . ?
C40 C41 C42 C37 -0.2(5) . . . . ?
C40 C41 C42 C58 178.2(3) . . . . ?
C41 C42 C58 C59 98.0(4) . . . . ?
C41 C42 C58 C63 -82.0(4) . . . . ?
C42 C37 C38 C39 -0.1(5) . . . . ?
C42 C37 C38 C43 177.2(3) . . . . ?
C42 C58 C59 C60 178.4(3) . . . . ?
C42 C58 C59 C64 -3.9(5) . . . . ?
C42 C58 C63 C62 -178.3(3) . . . . ?
C42 C58 C63 C70 5.5(6) . . . . ?
C42 C58 C63 C70A -10.2(8) . . . . ?
C43 C38 C39 C40 -177.0(3) . . . . ?
C43 C44 C45 La1 69.6(3) . . . . ?
C43 C44 C45 C46 -0.1(5) . . . . ?
C43 C44 C49 C50 -146.6(4) . . . . ?
C43 C44 C49 C51 89.0(4) . . . . ?
C43 C48 C55 C56 129.7(3) . . . . ?
C43 C48 C55 C57 -106.3(3) . . . . ?
C44 C43 C48 La1 -69.1(3) . . . . ?
C44 C43 C48 C47 -1.2(4) . . . . ?
C44 C43 C48 C55 173.1(3) . . . . ?
C44 C45 C46 C47 2.5(5) . . . . ?
C44 C45 C46 C52 -173.8(3) . . . . ?
C45 C44 C49 C50 35.1(5) . . . . ?
C45 C44 C49 C51 -89.3(4) . . . . ?
C45 C46 C47 La1 60.0(3) . . . . ?
C45 C46 C47 C48 -4.4(5) . . . . ?
C45 C46 C52 C53 -2.4(5) . . . . ?
C45 C46 C52 C54 121.0(4) . . . . ?
C46 C47 C48 La1 67.3(3) . . . . ?
C46 C47 C48 C43 3.8(5) . . . . ?
C46 C47 C48 C55 -170.6(3) . . . . ?
C47 C46 C52 C53 -178.5(3) . . . . ?
C47 C46 C52 C54 -55.2(4) . . . . ?
C47 C48 C55 C56 -56.0(4) . . . . ?
C47 C48 C55 C57 68.0(4) . . . . ?
C48 C43 C44 La1 71.8(3) . . . . ?
C48 C43 C44 C45 -0.5(4) . . . . ?
C48 C43 C44 C49 -178.8(3) . . . . ?
C49 C44 C45 La1 -112.1(3) . . . . ?
C49 C44 C45 C46 178.2(3) . . . . ?
C52 C46 C47 La1 -123.7(3) . . . . ?
C52 C46 C47 C48 172.0(3) . . . . ?
C58 C59 C60 C61 0.3(5) . . . . ?
C58 C59 C64 C65 155.1(4) . . . . ?
C58 C59 C64 C66 -82.1(4) . . . . ?
C58 C63 C70 C71 -93.7(7) . . . . ?
C58 C63 C70 C72 141.4(6) . . . . ?
C58 C63 C70A C72A 113.0(17) . . . . ?
C58 C63 C70A C71A -128.7(15) . . . . ?
C59 C58 C63 C62 1.8(5) . . . . ?
C59 C58 C63 C70 -174.5(4) . . . . ?
C59 C58 C63 C70A 169.8(8) . . . . ?
C59 C60 C61 C62 0.8(5) . . . . ?
C59 C60 C61 C67 -178.9(3) . . . . ?
C60 C59 C64 C65 -27.2(5) . . . . ?
C60 C59 C64 C66 95.6(4) . . . . ?
C60 C61 C62 C63 -0.6(5) . . . . ?
C60 C61 C67 C68 124.0(4) . . . . ?
C60 C61 C67 C69 -111.2(4) . . . . ?
C61 C62 C63 C58 -0.7(5) . . . . ?
C61 C62 C63 C70 175.7(4) . . . . ?
C61 C62 C63 C70A -168.5(8) . . . . ?
C62 C61 C67 C68 -55.6(5) . . . . ?
C62 C61 C67 C69 69.2(5) . . . . ?
C62 C63 C70 C71 90.1(8) . . . . ?
C62 C63 C70 C72 -34.8(8) . . . . ?
C62 C63 C70A C72A -79.2(19) . . . . ?
C62 C63 C70A C71A 39.1(19) . . . . ?
C63 C58 C59 C60 -1.6(5) . . . . ?
C63 C58 C59 C64 176.1(3) . . . . ?
C64 C59 C60 C61 -177.4(3) . . . . ?
C67 C61 C62 C63 179.0(3) . . . . ?
C7 C2 C3 C4 -179.3(12) . . . . ?
C7 C8 C9 La1 -64.3(5) . . . . ?
C7 C8 C9 C10 -0.8(7) . . . . ?
C7 C8 C13 C14 146.4(9) . . . . ?
C7 C8 C13 C15 -90.2(12) . . . . ?
C7 C12 C19 C20 -111.9(15) . . . . ?
C7 C12 C19 C21 116.1(18) . . . . ?
C8 C7 C12 La1 66.2(5) . . . . ?
C8 C7 C12 C11 -0.5(3) . . . . ?
C8 C7 C12 C19 -176.4(13) . . . . ?
C8 C9 C10 La1 -60.8(6) . . . . ?
C8 C9 C10 C11 -0.3(8) . . . . ?
C8 C9 C10 C16 176.2(9) . . . . ?
C9 C8 C13 C14 -45.0(13) . . . . ?
C9 C8 C13 C15 78.4(13) . . . . ?
C9 C10 C11 La1 -60.8(5) . . . . ?
C9 C10 C11 C12 1.1(6) . . . . ?
C9 C10 C16 C17 -49.8(10) . . . . ?
C9 C10 C16 C18 -171.2(7) . . . . ?
C10 C11 C12 La1 -65.0(5) . . . . ?
C10 C11 C12 C7 -0.7(3) . . . . ?
C10 C11 C12 C19 175.2(13) . . . . ?
C11 C10 C16 C17 126.7(8) . . . . ?
C11 C10 C16 C18 5.2(11) . . . . ?
C11 C12 C19 C20 72.3(18) . . . . ?
C11 C12 C19 C21 -60(2) . . . . ?
C12 C7 C8 La1 -66.3(4) . . . . ?
C12 C7 C8 C9 1.2(6) . . . . ?
C12 C7 C8 C13 170.2(10) . . . . ?
C13 C8 C9 La1 126.1(10) . . . . ?
C13 C8 C9 C10 -170.4(10) . . . . ?
C16 C10 C11 La1 122.7(7) . . . . ?
C16 C10 C11 C12 -175.4(9) . . . . ?
C22 C23 C24 C25 1.3(5) . . . . ?
C22 C23 C28 C29 -151.7(3) . . . . ?
C22 C23 C28 C30 85.1(4) . . . . ?
C22 C27 C34 C35 131.5(4) . . . . ?
C22 C27 C34 C36 -103.7(4) . . . . ?
C23 C22 C27 C26 0.1(5) . . . . ?
C23 C22 C27 C34 178.2(3) . . . . ?
C23 C24 C25 C26 -1.6(6) . . . . ?
C23 C24 C25 C31 175.4(4) . . . . ?
C24 C23 C28 C29 27.9(5) . . . . ?
C24 C23 C28 C30 -95.3(4) . . . . ?
C24 C25 C26 C27 1.2(6) . . . . ?
C24 C25 C31 C32 -69.2(5) . . . . ?
C24 C25 C31 C33 55.7(5) . . . . ?
C25 C26 C27 C22 -0.4(6) . . . . ?
C25 C26 C27 C34 -178.6(4) . . . . ?
C26 C25 C31 C32 107.8(5) . . . . ?
C26 C25 C31 C33 -127.4(4) . . . . ?
C26 C27 C34 C35 -50.4(5) . . . . ?
C26 C27 C34 C36 74.4(5) . . . . ?
C27 C22 C23 C24 -0.5(5) . . . . ?
C27 C22 C23 C28 179.0(3) . . . . ?
C28 C23 C24 C25 -178.2(3) . . . . ?
C31 C25 C26 C27 -175.9(4) . . . . ?
C7A C2 C3 C4 177.5(11) . . . . ?
C7A C8A C9A La1 -74.1(7) . . . . ?
C7A C8A C9A C10A -16.0(11) . . . . ?
C7A C8A C13A C14A 155.1(9) . . . . ?
C7A C8A C13A C15A -80.6(11) . . . . ?
C7A C12A C19A C20A -109.4(14) . . . . ?
C7A C12A C19A C21A 126.6(13) . . . . ?
C8A C7A C12A La1 59.2(7) . . . . ?
C8A C7A C12A C11A 1.5(10) . . . . ?
C8A C7A C12A C19A 177.5(13) . . . . ?
C8A C9A C10A La1 -53.7(7) . . . . ?
C8A C9A C10A C11A 4.9(11) . . . . ?
C8A C9A C10A C16A 176.0(9) . . . . ?
C9A C8A C13A C14A -48.3(12) . . . . ?
C9A C8A C13A C15A 76.0(12) . . . . ?
C9A C10A C11A La1 -60.4(7) . . . . ?
C9A C10A C11A C12A 9.9(10) . . . . ?
C9A C10A C16A C17A 27.8(12) . . . . ?
C9A C10A C16A C18A -98.4(10) . . . . ?
C10A C11A C12A La1 -71.3(6) . . . . ?
C10A C11A C12A C7A -13.1(9) . . . . ?
C10A C11A C12A C19A 170.9(12) . . . . ?
C11A C10A C16A C17A -160.9(8) . . . . ?
C11A C10A C16A C18A 72.9(10) . . . . ?
C11A C12A C19A C20A 66.7(17) . . . . ?
C11A C12A C19A C21A -57.4(17) . . . . ?
C12A C7A C8A La1 -63.5(7) . . . . ?
C12A C7A C8A C9A 12.4(10) . . . . ?
C12A C7A C8A C13A 170.2(9) . . . . ?
C13A C8A C9A La1 129.6(10) . . . . ?
C13A C8A C9A C10A -172.4(9) . . . . ?
C16A C10A C11A La1 128.0(7) . . . . ?
C16A C10A C11A C12A -161.7(9) . . . . ?
C74 O1 C75 C76 164.6(14) . . . . ?
C75 O1 C74 C73 135(3) . . . . ?
C74A O1A C75A C76A -176.1(15) . . . . ?
C75A O1A C74A C73A -164.2(15) . . . . ?

loop_
_exptl_oxdiff_crystal_face_indexfrac_h
_exptl_oxdiff_crystal_face_indexfrac_k
_exptl_oxdiff_crystal_face_indexfrac_l
_exptl_oxdiff_crystal_face_x
_exptl_oxdiff_crystal_face_y
_exptl_oxdiff_crystal_face_z
-0.6762 0.7627 13.8800 -0.4111 0.8345 0.3668
-5.7582 -10.2509 -3.8693 0.6268 0.2309 -0.7442
0.8030 9.4487 -11.1408 0.4184 -0.8529 0.3122
-0.8057 -8.9897 11.4329 -0.4232 0.8624 -0.2778
8.2772 2.1071 1.8438 -0.9149 -0.3363 0.2233
-8.4569 0.6268 -1.0654 0.9378 0.3446 -0.0419
2.9466 -2.8884 -13.2846 0.1258 -0.8758 -0.4660
1.9169 15.0733 -2.9251 0.0748 -0.5212 0.8501
0.2563 -10.3346 -10.4429 0.2235 -0.4503 -0.8645
